data_4310007
loop_
_publ_author_name
'F. Albert Cotton'
'Carlos A. Murillo'
'Salah E. Stiriba'
'Xiaoping Wang'
'Rongmin Yu'

_publ_section_title
;
Chiral Organometallic Triangles with Rh-Rh Bonds. 2. Compounds Prepared
from Enantiopure cis-Rh2(C6H4PPh2)2(OAc)2(HOAc)2 and Their Catalytic
Potentials
;
_journal_name_full 'Inorganic Chemistry'
_journal_page_first 8223
_journal_page_last 8233
_journal_paper_doi 10.1021/ic051282c
_journal_volume 44
_journal_year 2005
_chemical_formula_moiety 'C162 H126 N6 O12 P6 Rh6, 7.25(CH2 Cl2 ), 1.5(C H4 O), 1.5(H2O)'
_chemical_formula_sum 'C170.75 H149.5 Cl14.5 N6 O15 P6 Rh6'
_chemical_formula_weight 3842.77
_chemical_name_systematic
; 
 ? 
;
_space_group_IT_number 4
_symmetry_cell_setting monoclinic
_symmetry_space_group_name_Hall 'P 2yb'
_symmetry_space_group_name_H-M 'P 1 21 1'
_atom_sites_solution_hydrogens geom
_atom_sites_solution_primary direct
_atom_sites_solution_secondary difmap
_audit_creation_method SHELXL-97
_cell_angle_alpha 90.00
_cell_angle_beta 91.152(2)
_cell_angle_gamma 90.00
_cell_formula_units_Z 4
_cell_length_a 22.366(3)
_cell_length_b 21.519(3)
_cell_length_c 36.118(4)
_cell_measurement_reflns_used 8584
_cell_measurement_temperature 173(2)
_cell_measurement_theta_max 22.5
_cell_measurement_theta_min 2.32
_cell_volume 17380(4)
_computing_cell_refinement SAINT
_computing_data_collection SMART
_computing_data_reduction SAINT
_computing_molecular_graphics 'SHELXTL (Siemens, 1996)'
_computing_publication_material CIFTAB
_computing_structure_refinement 'SHELXL-97 (Sheldrick, 1997)'
_computing_structure_solution 'SHELXS-97 (Sheldrick, 1990)'
_diffrn_ambient_temperature 173(2)
_diffrn_detector_area_resol_mean 0
_diffrn_measured_fraction_theta_full 0.995
_diffrn_measured_fraction_theta_max 0.995
_diffrn_measurement_device_type 'Bruker SMART 1000'
_diffrn_measurement_method '\w scans'
_diffrn_radiation_monochromator graphite
_diffrn_radiation_source 'Normal-focus sealed tube'
_diffrn_radiation_type MoK\a
_diffrn_radiation_wavelength 0.71073
_diffrn_reflns_av_R_equivalents 0.0420
_diffrn_reflns_av_sigmaI/netI 0.0723
_diffrn_reflns_limit_h_max 24
_diffrn_reflns_limit_h_min -22
_diffrn_reflns_limit_k_max 23
_diffrn_reflns_limit_k_min -23
_diffrn_reflns_limit_l_max 38
_diffrn_reflns_limit_l_min -36
_diffrn_reflns_number 73677
_diffrn_reflns_theta_full 22.54
_diffrn_reflns_theta_max 22.54
_diffrn_reflns_theta_min 1.69
_diffrn_standards_decay_% 0
_diffrn_standards_interval_count 0
_diffrn_standards_interval_time 0
_diffrn_standards_number 0
_exptl_absorpt_coefficient_mu 0.895
_exptl_absorpt_correction_T_max 0.8555
_exptl_absorpt_correction_T_min 0.6888
_exptl_absorpt_correction_type multi-scan
_exptl_absorpt_process_details sadabs
_exptl_crystal_colour red
_exptl_crystal_density_diffrn 1.469
_exptl_crystal_density_method 'not measured'
_exptl_crystal_description stick
_exptl_crystal_F_000 7770
_exptl_crystal_size_max 0.45
_exptl_crystal_size_mid 0.28
_exptl_crystal_size_min 0.18
_refine_diff_density_max 1.688
_refine_diff_density_min -1.509
_refine_diff_density_rms 0.221
_refine_ls_abs_structure_details 'Flack H D (1983), Acta Cryst. A39, 876-881'
_refine_ls_abs_structure_Flack 0.14(5)
_refine_ls_extinction_method none
_refine_ls_goodness_of_fit_ref 1.149
_refine_ls_hydrogen_treatment noref
_refine_ls_matrix_type full
_refine_ls_number_parameters 1489
_refine_ls_number_reflns 44027
_refine_ls_number_restraints 58
_refine_ls_restrained_S_all 1.148
_refine_ls_R_factor_all 0.1221
_refine_ls_R_factor_gt 0.1168
_refine_ls_shift/su_max 0.006
_refine_ls_shift/su_mean 0.000
_refine_ls_structure_factor_coef Fsqd
_refine_ls_weighting_details 'calc w=1/[\s^2^(Fo^2^)+(0.0821P)^2^+535.6975P] where P=(Fo^2^+2Fc^2^)/3'
_refine_ls_weighting_scheme calc
_refine_ls_wR_factor_gt 0.2869
_refine_ls_wR_factor_ref 0.2902
_reflns_number_gt 40997
_reflns_number_total 44027
_reflns_threshold_expression >2sigma(I)
_cod_data_source_file ic051282csi20050729_010330_04.cif
_cod_data_source_block SSS3
_cod_original_formula_sum 'C170.75 H149.50 Cl14.50 N6 O15 P6 Rh6'
_cod_database_code 4310007

loop_
_symmetry_equiv_pos_as_xyz
'x, y, z'
'-x, y+1/2, -z'

loop_
_atom_site_label
_atom_site_type_symbol
_atom_site_fract_x
_atom_site_fract_y
_atom_site_fract_z
_atom_site_U_iso_or_equiv
_atom_site_adp_type
_atom_site_occupancy
_atom_site_symmetry_multiplicity
_atom_site_calc_flag
_atom_site_refinement_flags
_atom_site_disorder_assembly
_atom_site_disorder_group
Rh1 Rh 0.31844(6) 0.17460(7) 0.10215(4) 0.0223(4) Uani 1 1 d . . .
Rh2 Rh 0.30780(6) 0.29157(7) 0.10101(4) 0.0229(3) Uani 1 1 d . . .
Rh3 Rh 0.49737(7) 0.17012(8) -0.18198(4) 0.0276(4) Uani 1 1 d . . .
Rh4 Rh 0.48530(6) 0.28850(7) -0.18189(4) 0.0244(4) Uani 1 1 d . . .
Rh5 Rh 0.80104(6) 0.19642(7) 0.06552(4) 0.0250(4) Uani 1 1 d . . .
Rh6 Rh 0.80391(6) 0.31382(7) 0.05503(4) 0.0210(3) Uani 1 1 d . . .
P1 P 0.2936(2) 0.1733(3) 0.16065(14) 0.0285(12) Uani 1 1 d . . .
P2 P 0.2099(2) 0.2822(2) 0.09985(14) 0.0249(11) Uani 1 1 d . . .
P3 P 0.4159(2) 0.1644(3) -0.21758(16) 0.0344(13) Uani 1 1 d . . .
P4 P 0.5477(2) 0.2936(3) -0.22893(14) 0.0314(12) Uani 1 1 d . . .
P5 P 0.8883(2) 0.1927(2) 0.03835(15) 0.0281(12) Uani 1 1 d . . .
P6 P 0.8282(2) 0.3207(3) 0.11423(14) 0.0302(12) Uani 1 1 d . . .
O1 O 0.3460(6) 0.1827(6) 0.0468(4) 0.031(3) Uani 1 1 d . . .
O2 O 0.3119(6) 0.2815(6) 0.0406(3) 0.030(3) Uani 1 1 d . . .
O3 O 0.4497(6) 0.1763(7) -0.1309(4) 0.033(3) Uani 1 1 d . . .
O4 O 0.4231(6) 0.2746(7) -0.1399(4) 0.038(4) Uani 1 1 d . . .
O5 O 0.4106(5) 0.1932(6) 0.1141(4) 0.031(3) Uani 1 1 d . . .
O6 O 0.4011(6) 0.2959(6) 0.0985(4) 0.031(3) Uani 1 1 d . . .
O7 O 0.7161(6) 0.2127(6) 0.0905(4) 0.032(3) Uani 1 1 d . . .
O8 O 0.7089(6) 0.3058(6) 0.0645(4) 0.034(3) Uani 1 1 d . . .
O9 O 0.5746(6) 0.1839(8) -0.1488(4) 0.043(4) Uani 1 1 d . . .
O10 O 0.5527(5) 0.2825(5) -0.1362(3) 0.020(3) Uani 1 1 d . . .
O11 O 0.7510(5) 0.1973(6) 0.0131(4) 0.028(3) Uani 1 1 d . . .
O12 O 0.7769(6) 0.2973(6) -0.0008(3) 0.026(3) Uani 1 1 d . . .
C1 C 0.3059(6) 0.2486(4) 0.1809(3) 0.029(5) Uiso 1 1 d G . .
C2 C 0.3139(6) 0.2991(5) 0.1575(2) 0.021(4) Uiso 1 1 d G . .
C3 C 0.3301(6) 0.3566(5) 0.1721(3) 0.037(5) Uiso 1 1 d G . .
H3A H 0.3356 0.3910 0.1561 0.045 Uiso 1 1 calc R . .
C4 C 0.3382(7) 0.3636(5) 0.2101(3) 0.046(6) Uiso 1 1 d G . .
H4A H 0.3493 0.4029 0.2201 0.055 Uiso 1 1 calc R . .
C5 C 0.3302(7) 0.3131(6) 0.2335(2) 0.041(5) Uiso 1 1 d G . .
H5A H 0.3357 0.3179 0.2595 0.050 Uiso 1 1 calc R . .
C6 C 0.3140(7) 0.2556(5) 0.2189(3) 0.050(6) Uiso 1 1 d G . .
H6A H 0.3085 0.2212 0.2349 0.060 Uiso 1 1 calc R . .
C7 C 0.2200(5) 0.1425(6) 0.1755(3) 0.022(4) Uiso 1 1 d G . .
C8 C 0.1948(6) 0.0947(6) 0.1546(3) 0.031(5) Uiso 1 1 d G . .
H8A H 0.2134 0.0813 0.1325 0.037 Uiso 1 1 calc R . .
C9 C 0.1424(6) 0.0663(6) 0.1659(4) 0.062(7) Uiso 1 1 d G . .
H9A H 0.1252 0.0336 0.1516 0.074 Uiso 1 1 calc R . .
C10 C 0.1153(6) 0.0858(7) 0.1982(4) 0.050(6) Uiso 1 1 d G . .
H10A H 0.0795 0.0664 0.2059 0.060 Uiso 1 1 calc R . .
C11 C 0.1405(6) 0.1337(7) 0.2191(3) 0.058(7) Uiso 1 1 d G . .
H11A H 0.1219 0.1470 0.2412 0.069 Uiso 1 1 calc R . .
C12 C 0.1929(6) 0.1620(6) 0.2077(4) 0.048(6) Uiso 1 1 d G . .
H12A H 0.2101 0.1947 0.2220 0.058 Uiso 1 1 calc R . .
C13 C 0.3460(6) 0.1250(7) 0.1890(4) 0.030(5) Uiso 1 1 d G . .
C14 C 0.4046(6) 0.1458(6) 0.1935(4) 0.050(6) Uiso 1 1 d G . .
H14A H 0.4172 0.1823 0.1812 0.060 Uiso 1 1 calc R . .
C15 C 0.4447(5) 0.1130(8) 0.2160(5) 0.070(8) Uiso 1 1 d G . .
H15A H 0.4847 0.1272 0.2191 0.083 Uiso 1 1 calc R . .
C16 C 0.4262(7) 0.0595(8) 0.2340(5) 0.057(7) Uiso 1 1 d G . .
H16A H 0.4536 0.0371 0.2494 0.068 Uiso 1 1 calc R . .
C17 C 0.3676(8) 0.0387(7) 0.2296(5) 0.078(9) Uiso 1 1 d G . .
H17A H 0.3550 0.0022 0.2419 0.094 Uiso 1 1 calc R . .
C18 C 0.3276(6) 0.0715(8) 0.2071(5) 0.065(8) Uiso 1 1 d G . .
H18A H 0.2875 0.0573 0.2040 0.078 Uiso 1 1 calc R . .
C19 C 0.1931(6) 0.2104(5) 0.0760(4) 0.018(4) Uiso 1 1 d G . .
C20 C 0.2351(5) 0.1627(6) 0.0775(4) 0.058(7) Uiso 1 1 d G . .
C21 C 0.2240(6) 0.1073(5) 0.0589(4) 0.033(5) Uiso 1 1 d G . .
H21A H 0.2527 0.0747 0.0599 0.039 Uiso 1 1 calc R . .
C22 C 0.1709(6) 0.0995(5) 0.0387(4) 0.051(6) Uiso 1 1 d G . .
H22A H 0.1633 0.0616 0.0260 0.061 Uiso 1 1 calc R . .
C23 C 0.1290(5) 0.1471(6) 0.0372(4) 0.044(6) Uiso 1 1 d G . .
H23A H 0.0927 0.1418 0.0234 0.052 Uiso 1 1 calc R . .
C24 C 0.1401(5) 0.2026(6) 0.0559(4) 0.048(6) Uiso 1 1 d G . .
H24A H 0.1114 0.2351 0.0548 0.057 Uiso 1 1 calc R . .
C25 C 0.1609(5) 0.2847(6) 0.1419(3) 0.034(5) Uiso 1 1 d G . .
C26 C 0.1102(6) 0.2474(6) 0.1425(3) 0.024(4) Uiso 1 1 d G . .
H26A H 0.1022 0.2191 0.1228 0.029 Uiso 1 1 calc R . .
C27 C 0.0713(5) 0.2514(7) 0.1719(4) 0.075(9) Uiso 1 1 d G . .
H27A H 0.0366 0.2259 0.1724 0.090 Uiso 1 1 calc R . .
C28 C 0.0830(7) 0.2928(8) 0.2007(4) 0.061(7) Uiso 1 1 d G . .
H28A H 0.0563 0.2956 0.2208 0.073 Uiso 1 1 calc R . .
C29 C 0.1336(7) 0.3302(7) 0.2001(3) 0.060(7) Uiso 1 1 d G . .
H29A H 0.1416 0.3585 0.2198 0.073 Uiso 1 1 calc R . .
C30 C 0.1726(6) 0.3261(6) 0.1707(4) 0.039(5) Uiso 1 1 d G . .
H30A H 0.2072 0.3517 0.1702 0.047 Uiso 1 1 calc R . .
C31 C 0.1739(6) 0.3436(6) 0.0718(4) 0.024(4) Uiso 1 1 d G . .
C32 C 0.1351(7) 0.3861(7) 0.0876(3) 0.052(7) Uiso 1 1 d G . .
H32A H 0.1234 0.3811 0.1125 0.063 Uiso 1 1 calc R . .
C33 C 0.1135(7) 0.4359(7) 0.0668(4) 0.061(7) Uiso 1 1 d G . .
H33A H 0.0869 0.4649 0.0775 0.073 Uiso 1 1 calc R . .
C34 C 0.1306(8) 0.4432(7) 0.0303(4) 0.061(7) Uiso 1 1 d G . .
H34A H 0.1158 0.4772 0.0161 0.073 Uiso 1 1 calc R . .
C35 C 0.1694(8) 0.4007(8) 0.0145(3) 0.064(8) Uiso 1 1 d G . .
H35A H 0.1812 0.4057 -0.0104 0.076 Uiso 1 1 calc R . .
C36 C 0.1911(7) 0.3509(7) 0.0353(4) 0.055(7) Uiso 1 1 d G . .
H36A H 0.2176 0.3219 0.0246 0.066 Uiso 1 1 calc R . .
C37 C 0.3815(9) 0.2396(11) -0.2249(6) 0.036(5) Uiso 1 1 d . . .
C38 C 0.4158(10) 0.2913(12) -0.2182(6) 0.041(5) Uiso 1 1 d . . .
C39 C 0.3885(9) 0.3503(10) -0.2272(6) 0.035(5) Uiso 1 1 d . . .
H39A H 0.4083 0.3873 -0.2195 0.042 Uiso 1 1 calc R . .
C40 C 0.3347(11) 0.3551(12) -0.2465(7) 0.047(6) Uiso 1 1 d . . .
H40A H 0.3210 0.3939 -0.2559 0.056 Uiso 1 1 calc R . .
C41 C 0.3020(9) 0.3024(10) -0.2516(6) 0.035(5) Uiso 1 1 d . . .
H41A H 0.2619 0.3066 -0.2603 0.042 Uiso 1 1 calc R . .
C42 C 0.3254(13) 0.2377(15) -0.2443(8) 0.068(8) Uiso 1 1 d . . .
H42A H 0.3053 0.2006 -0.2516 0.081 Uiso 1 1 calc R . .
C43 C 0.4263(8) 0.1309(8) -0.2633(4) 0.053(7) Uiso 1 1 d G . .
C44 C 0.4078(9) 0.1647(8) -0.2943(5) 0.064(7) Uiso 1 1 d G . .
H44A H 0.3907 0.2047 -0.2914 0.076 Uiso 1 1 calc R . .
C45 C 0.4143(10) 0.1398(10) -0.3295(4) 0.105(13) Uiso 1 1 d G . .
H45A H 0.4016 0.1629 -0.3506 0.126 Uiso 1 1 calc R . .
C46 C 0.4393(11) 0.0812(11) -0.3337(5) 0.087(10) Uiso 1 1 d G . .
H46A H 0.4437 0.0642 -0.3578 0.104 Uiso 1 1 calc R . .
C47 C 0.4579(11) 0.0474(8) -0.3028(6) 0.132(17) Uiso 1 1 d G . .
H47A H 0.4750 0.0074 -0.3057 0.159 Uiso 1 1 calc R . .
C48 C 0.4514(9) 0.0723(8) -0.2675(5) 0.065(8) Uiso 1 1 d G . .
H48A H 0.4640 0.0492 -0.2464 0.078 Uiso 1 1 calc R . .
C49 C 0.3514(7) 0.1219(8) -0.1978(5) 0.036(5) Uiso 1 1 d G . .
C50 C 0.3244(9) 0.1447(8) -0.1662(5) 0.064(8) Uiso 1 1 d G . .
H50A H 0.3372 0.1831 -0.1558 0.077 Uiso 1 1 calc R . .
C51 C 0.2787(9) 0.1113(11) -0.1499(5) 0.129(16) Uiso 1 1 d G . .
H51A H 0.2603 0.1269 -0.1283 0.154 Uiso 1 1 calc R . .
C52 C 0.2600(9) 0.0551(10) -0.1651(6) 0.080(9) Uiso 1 1 d G . .
H52A H 0.2287 0.0323 -0.1540 0.096 Uiso 1 1 calc R . .
C53 C 0.2869(10) 0.0323(8) -0.1967(6) 0.094(11) Uiso 1 1 d G . .
H53A H 0.2741 -0.0061 -0.2071 0.112 Uiso 1 1 calc R . .
C54 C 0.3326(9) 0.0657(9) -0.2130(5) 0.093(11) Uiso 1 1 d G . .
H54A H 0.3511 0.0501 -0.2346 0.111 Uiso 1 1 calc R . .
C55 C 0.5739(7) 0.2199(6) -0.2447(4) 0.045(6) Uiso 1 1 d G . .
C56 C 0.5542(7) 0.1662(7) -0.2273(4) 0.048(6) Uiso 1 1 d G . .
C57 C 0.5739(8) 0.1084(6) -0.2392(5) 0.054(7) Uiso 1 1 d G . .
H57A H 0.5605 0.0717 -0.2273 0.065 Uiso 1 1 calc R . .
C58 C 0.6131(8) 0.1043(6) -0.2684(5) 0.092(11) Uiso 1 1 d G . .
H58A H 0.6265 0.0648 -0.2766 0.110 Uiso 1 1 calc R . .
C59 C 0.6327(7) 0.1580(7) -0.2858(4) 0.056(7) Uiso 1 1 d G . .
H59A H 0.6595 0.1551 -0.3058 0.067 Uiso 1 1 calc R . .
C60 C 0.6131(7) 0.2158(6) -0.2740(4) 0.040(6) Uiso 1 1 d G . .
H60A H 0.6265 0.2525 -0.2858 0.048 Uiso 1 1 calc R . .
C61 C 0.5160(7) 0.3351(7) -0.2689(4) 0.044(6) Uiso 1 1 d G . .
C62 C 0.4929(9) 0.3000(6) -0.2982(5) 0.061(7) Uiso 1 1 d G . .
H62A H 0.4971 0.2560 -0.2980 0.074 Uiso 1 1 calc R . .
C63 C 0.4636(10) 0.3291(10) -0.3277(5) 0.15(2) Uiso 1 1 d G . .
H63A H 0.4478 0.3051 -0.3477 0.184 Uiso 1 1 calc R . .
C64 C 0.4575(10) 0.3934(10) -0.3280(5) 0.086(10) Uiso 1 1 d G . .
H64A H 0.4375 0.4133 -0.3482 0.103 Uiso 1 1 calc R . .
C65 C 0.4806(9) 0.4285(7) -0.2988(5) 0.063(8) Uiso 1 1 d G . .
H65A H 0.4763 0.4724 -0.2990 0.075 Uiso 1 1 calc R . .
C66 C 0.5098(8) 0.3994(7) -0.2692(4) 0.060(7) Uiso 1 1 d G . .
H66A H 0.5256 0.4234 -0.2493 0.072 Uiso 1 1 calc R . .
C67 C 0.6195(7) 0.3346(9) -0.2221(5) 0.070(8) Uiso 1 1 d G . .
C68 C 0.6439(7) 0.3618(9) -0.2532(4) 0.054(7) Uiso 1 1 d G . .
H68A H 0.6230 0.3600 -0.2764 0.065 Uiso 1 1 calc R . .
C69 C 0.6989(7) 0.3918(8) -0.2506(4) 0.060(7) Uiso 1 1 d G . .
H69A H 0.7155 0.4104 -0.2718 0.072 Uiso 1 1 calc R . .
C70 C 0.7295(7) 0.3945(9) -0.2167(5) 0.061(7) Uiso 1 1 d G . .
H70A H 0.7670 0.4150 -0.2149 0.074 Uiso 1 1 calc R . .
C71 C 0.7051(8) 0.3672(10) -0.1856(4) 0.089(10) Uiso 1 1 d G . .
H71A H 0.7260 0.3691 -0.1624 0.107 Uiso 1 1 calc R . .
C72 C 0.6501(9) 0.3373(10) -0.1883(4) 0.074(9) Uiso 1 1 d G . .
H72A H 0.6335 0.3186 -0.1670 0.089 Uiso 1 1 calc R . .
C73 C 0.9259(5) 0.2648(4) 0.0373(4) 0.027(4) Uiso 1 1 d G . .
C74 C 0.8923(4) 0.3187(5) 0.0414(4) 0.023(4) Uiso 1 1 d G . .
C75 C 0.9190(5) 0.3765(4) 0.0368(4) 0.031(5) Uiso 1 1 d G . .
H75A H 0.8960 0.4133 0.0396 0.037 Uiso 1 1 calc R . .
C76 C 0.9791(5) 0.3804(4) 0.0280(4) 0.025(4) Uiso 1 1 d G . .
H76A H 0.9973 0.4199 0.0249 0.030 Uiso 1 1 calc R . .
C77 C 1.0126(4) 0.3265(6) 0.0239(4) 0.038(5) Uiso 1 1 d G . .
H77A H 1.0537 0.3292 0.0180 0.045 Uiso 1 1 calc R . .
C78 C 0.9860(5) 0.2687(5) 0.0286(4) 0.040(5) Uiso 1 1 d G . .
H78A H 1.0089 0.2319 0.0258 0.048 Uiso 1 1 calc R . .
C79 C 0.9471(6) 0.1384(5) 0.0543(3) 0.031(5) Uiso 1 1 d G . .
C80 C 0.9595(6) 0.0834(6) 0.0359(3) 0.038(5) Uiso 1 1 d G . .
H80A H 0.9405 0.0748 0.0127 0.046 Uiso 1 1 calc R . .
C81 C 0.9995(7) 0.0409(5) 0.0514(4) 0.044(6) Uiso 1 1 d G . .
H81A H 1.0080 0.0033 0.0388 0.053 Uiso 1 1 calc R . .
C82 C 1.0273(6) 0.0535(6) 0.0853(4) 0.047(6) Uiso 1 1 d G . .
H82A H 1.0546 0.0244 0.0959 0.056 Uiso 1 1 calc R . .
C83 C 1.0149(6) 0.1085(6) 0.1038(3) 0.050(6) Uiso 1 1 d G . .
H83A H 1.0339 0.1171 0.1270 0.060 Uiso 1 1 calc R . .
C84 C 0.9748(6) 0.1510(5) 0.0883(3) 0.032(5) Uiso 1 1 d G . .
H84A H 0.9664 0.1886 0.1009 0.038 Uiso 1 1 calc R . .
C85 C 0.8786(10) 0.1753(11) -0.0097(6) 0.041(5) Uiso 1 1 d . . .
C86 C 0.8536(10) 0.1214(11) -0.0235(6) 0.038(5) Uiso 1 1 d . . .
H86A H 0.8433 0.0905 -0.0060 0.045 Uiso 1 1 calc R . .
C87 C 0.8420(11) 0.1081(11) -0.0600(7) 0.045(6) Uiso 1 1 d . . .
H87A H 0.8223 0.0706 -0.0668 0.053 Uiso 1 1 calc R . .
C88 C 0.8588(12) 0.1489(13) -0.0866(8) 0.060(7) Uiso 1 1 d . . .
H88A H 0.8529 0.1404 -0.1122 0.072 Uiso 1 1 calc R . .
C89 C 0.8866(13) 0.2070(15) -0.0735(9) 0.071(8) Uiso 1 1 d . . .
H89A H 0.8979 0.2364 -0.0917 0.085 Uiso 1 1 calc R . .
C90 C 0.8973(11) 0.2220(12) -0.0371(7) 0.050(6) Uiso 1 1 d . . .
H90A H 0.9156 0.2600 -0.0299 0.060 Uiso 1 1 calc R . .
C91 C 0.8588(6) 0.2514(5) 0.1335(3) 0.028(5) Uiso 1 1 d G . .
C92 C 0.8443(5) 0.1953(6) 0.1165(3) 0.025(4) Uiso 1 1 d G . .
C93 C 0.8604(6) 0.1396(5) 0.1333(3) 0.032(5) Uiso 1 1 d G . .
H93A H 0.8505 0.1012 0.1217 0.038 Uiso 1 1 calc R . .
C94 C 0.8909(7) 0.1399(5) 0.1672(4) 0.051(7) Uiso 1 1 d G . .
H94A H 0.9019 0.1018 0.1788 0.061 Uiso 1 1 calc R . .
C95 C 0.9054(6) 0.1960(7) 0.1842(3) 0.039(5) Uiso 1 1 d G . .
H95A H 0.9263 0.1962 0.2074 0.046 Uiso 1 1 calc R . .
C96 C 0.8894(6) 0.2518(5) 0.1674(4) 0.056(7) Uiso 1 1 d G . .
H96A H 0.8993 0.2901 0.1790 0.067 Uiso 1 1 calc R . .
C97 C 0.8802(5) 0.3820(6) 0.1304(4) 0.031(5) Uiso 1 1 d G . .
C98 C 0.9413(6) 0.3732(6) 0.1264(4) 0.036(5) Uiso 1 1 d G . .
H98A H 0.9557 0.3361 0.1154 0.043 Uiso 1 1 calc R . .
C99 C 0.9814(5) 0.4187(8) 0.1383(5) 0.057(7) Uiso 1 1 d G . .
H99A H 1.0231 0.4127 0.1355 0.069 Uiso 1 1 calc R . .
C100 C 0.9604(8) 0.4730(8) 0.1543(6) 0.095(11) Uiso 1 1 d G . .
H10B H 0.9877 0.5041 0.1624 0.114 Uiso 1 1 calc R . .
C101 C 0.8993(9) 0.4818(7) 0.1584(6) 0.112(14) Uiso 1 1 d G . .
H10C H 0.8849 0.5189 0.1693 0.135 Uiso 1 1 calc R . .
C102 C 0.8592(6) 0.4363(8) 0.1464(5) 0.059(7) Uiso 1 1 d G . .
H10D H 0.8175 0.4423 0.1492 0.071 Uiso 1 1 calc R . .
C103 C 0.7608(6) 0.3348(7) 0.1410(4) 0.035(5) Uiso 1 1 d G . .
C104 C 0.7476(8) 0.2986(8) 0.1717(5) 0.069(8) Uiso 1 1 d G . .
H10E H 0.7740 0.2662 0.1792 0.083 Uiso 1 1 calc R . .
C105 C 0.6959(9) 0.3098(10) 0.1913(5) 0.117(14) Uiso 1 1 d G . .
H10F H 0.6869 0.2851 0.2122 0.141 Uiso 1 1 calc R . .
C106 C 0.6573(7) 0.3572(11) 0.1802(5) 0.096(11) Uiso 1 1 d G . .
H10G H 0.6219 0.3649 0.1936 0.115 Uiso 1 1 calc R . .
C107 C 0.6704(7) 0.3935(8) 0.1496(5) 0.065(8) Uiso 1 1 d G . .
H10H H 0.6440 0.4259 0.1420 0.077 Uiso 1 1 calc R . .
C108 C 0.7222(7) 0.3822(7) 0.1300(4) 0.047(6) Uiso 1 1 d G . .
H10I H 0.7311 0.4070 0.1090 0.057 Uiso 1 1 calc R . .
C301 C 0.3351(8) 0.2305(10) 0.0283(4) 0.027(4) Uiso 1 1 d D . .
C302 C 0.3529(6) 0.2287(6) -0.0119(2) 0.034(5) Uiso 1 1 d GD . .
C303 C 0.3759(6) 0.1736(5) -0.0257(3) 0.035(5) Uiso 1 1 d G . .
H30B H 0.3770 0.1374 -0.0107 0.043 Uiso 1 1 calc R . .
C304 C 0.3974(6) 0.1715(5) -0.0615(3) 0.042(5) Uiso 1 1 d G . .
H30C H 0.4132 0.1338 -0.0710 0.050 Uiso 1 1 calc R . .
C305 C 0.3959(6) 0.2245(6) -0.0835(2) 0.025(4) Uiso 1 1 d GD . .
C306 C 0.3729(6) 0.2797(5) -0.0697(3) 0.038(5) Uiso 1 1 d G . .
H30D H 0.3719 0.3159 -0.0847 0.045 Uiso 1 1 calc R . .
C307 C 0.3514(6) 0.2817(5) -0.0338(3) 0.049(6) Uiso 1 1 d G . .
H30E H 0.3357 0.3194 -0.0244 0.059 Uiso 1 1 calc R . .
C308 C 0.4252(9) 0.2246(11) -0.1200(3) 0.037(5) Uiso 1 1 d D . .
C309 C 0.4327(6) 0.2463(9) 0.1049(5) 0.026(4) Uiso 1 1 d D . .
C310 C 0.4997(4) 0.2528(6) 0.1016(4) 0.034(5) Uiso 1 1 d GD . .
C311 C 0.5244(5) 0.3060(5) 0.0864(4) 0.039(5) Uiso 1 1 d G . .
H31A H 0.4996 0.3404 0.0803 0.047 Uiso 1 1 calc R . .
C312 C 0.5855(5) 0.3087(5) 0.0800(4) 0.050(6) Uiso 1 1 d G . .
H31B H 0.6023 0.3450 0.0695 0.059 Uiso 1 1 calc R . .
C313 C 0.6218(4) 0.2582(6) 0.0889(4) 0.026(4) Uiso 1 1 d GD . .
C314 C 0.5971(5) 0.2050(5) 0.1041(4) 0.042(5) Uiso 1 1 d G . .
H31C H 0.6219 0.1705 0.1102 0.050 Uiso 1 1 calc R . .
C315 C 0.5361(5) 0.2023(5) 0.1105(4) 0.046(6) Uiso 1 1 d G . .
H31D H 0.5192 0.1660 0.1210 0.055 Uiso 1 1 calc R . .
C316 C 0.6878(7) 0.2610(11) 0.0810(6) 0.038(5) Uiso 1 1 d D . .
C317 C 0.5807(7) 0.2341(9) -0.1293(4) 0.022(4) Uiso 1 1 d D . .
C318 C 0.6298(5) 0.2357(6) -0.1010(3) 0.041(5) Uiso 1 1 d GD . .
C319 C 0.6525(6) 0.2930(5) -0.0897(3) 0.039(5) Uiso 1 1 d G . .
H31E H 0.6401 0.3298 -0.1021 0.047 Uiso 1 1 calc R . .
C320 C 0.6934(5) 0.2962(5) -0.0603(3) 0.036(5) Uiso 1 1 d G . .
H32B H 0.7089 0.3353 -0.0525 0.043 Uiso 1 1 calc R . .
C321 C 0.7115(5) 0.2423(6) -0.0421(3) 0.027(4) Uiso 1 1 d GD . .
C322 C 0.6888(6) 0.1851(5) -0.0534(3) 0.034(5) Uiso 1 1 d G . .
H32C H 0.7012 0.1482 -0.0409 0.041 Uiso 1 1 calc R . .
C323 C 0.6480(6) 0.1818(5) -0.0828(3) 0.036(5) Uiso 1 1 d G . .
H32D H 0.6324 0.1427 -0.0905 0.044 Uiso 1 1 calc R . .
C324 C 0.7497(8) 0.2484(9) -0.0076(4) 0.025(4) Uiso 1 1 d D . .
N1 N 0.3533(5) 0.0765(5) 0.0963(4) 0.032(4) Uani 1 1 d G . .
C325 C 0.3263(5) 0.0233(6) 0.1101(4) 0.033(5) Uiso 1 1 d G . .
H32E H 0.2935 0.0270 0.1263 0.040 Uiso 1 1 calc R . .
C326 C 0.3473(7) -0.0350(5) 0.1003(4) 0.065(8) Uiso 1 1 d G . .
H32F H 0.3288 -0.0713 0.1098 0.077 Uiso 1 1 calc R . .
C327 C 0.3952(7) -0.0403(5) 0.0766(4) 0.058(7) Uiso 1 1 d G . .
H32G H 0.4096 -0.0802 0.0699 0.070 Uiso 1 1 calc R . .
C328 C 0.4222(6) 0.0128(7) 0.0628(4) 0.040(5) Uiso 1 1 d G . .
H32H H 0.4550 0.0092 0.0466 0.048 Uiso 1 1 calc R . .
C329 C 0.4012(6) 0.0712(5) 0.0727(4) 0.048(6) Uiso 1 1 d G . .
H32I H 0.4197 0.1075 0.0632 0.058 Uiso 1 1 calc R . .
N2 N 0.3139(5) 0.3927(5) 0.0874(3) 0.018(3) Uani 1 1 d G . .
C330 C 0.3494(6) 0.4066(7) 0.0573(4) 0.044(6) Uiso 1 1 d G . .
H33B H 0.3742 0.3755 0.0471 0.053 Uiso 1 1 calc R . .
C331 C 0.3485(8) 0.4660(8) 0.0422(4) 0.074(9) Uiso 1 1 d G . .
H33C H 0.3727 0.4755 0.0217 0.088 Uiso 1 1 calc R . .
C332 C 0.3122(10) 0.5116(6) 0.0573(6) 0.123(15) Uiso 1 1 d G . .
H33D H 0.3116 0.5522 0.0470 0.147 Uiso 1 1 calc R . .
C333 C 0.2767(8) 0.4977(6) 0.0873(5) 0.068(8) Uiso 1 1 d G . .
H33E H 0.2519 0.5289 0.0976 0.081 Uiso 1 1 calc R . .
C334 C 0.2776(6) 0.4383(7) 0.1024(4) 0.051(6) Uiso 1 1 d G . .
H33F H 0.2534 0.4288 0.1230 0.061 Uiso 1 1 calc R . .
N3 N 0.5101(6) 0.0719(7) -0.1617(5) 0.057(6) Uani 1 1 d GU . .
C335 C 0.4621(6) 0.0403(10) -0.1468(7) 0.093(11) Uiso 1 1 d G . .
H33G H 0.4226 0.0556 -0.1506 0.112 Uiso 1 1 calc R . .
C336 C 0.4717(12) -0.0138(11) -0.1265(8) 0.18(3) Uiso 1 1 d G . .
H33H H 0.4389 -0.0354 -0.1163 0.217 Uiso 1 1 calc R . .
C337 C 0.5295(14) -0.0362(10) -0.1210(8) 0.110(13) Uiso 1 1 d G . .
H33I H 0.5362 -0.0731 -0.1071 0.132 Uiso 1 1 calc R . .
C338 C 0.5776(10) -0.0046(11) -0.1359(7) 0.19(3) Uiso 1 1 d G . .
H33J H 0.6171 -0.0199 -0.1322 0.228 Uiso 1 1 calc R . .
C339 C 0.5679(6) 0.0495(9) -0.1562(6) 0.052(6) Uiso 1 1 d G . .
H33K H 0.6008 0.0711 -0.1664 0.062 Uiso 1 1 calc R . .
N4 N 0.4748(6) 0.3897(6) -0.1646(4) 0.034(4) Uani 1 1 d G . .
C340 C 0.5221(5) 0.4315(8) -0.1653(5) 0.064(8) Uiso 1 1 d G . .
H34B H 0.5595 0.4191 -0.1748 0.077 Uiso 1 1 calc R . .
C341 C 0.5147(7) 0.4915(7) -0.1518(6) 0.085(10) Uiso 1 1 d G . .
H34C H 0.5471 0.5201 -0.1522 0.102 Uiso 1 1 calc R . .
C342 C 0.4600(9) 0.5097(6) -0.1378(6) 0.086(10) Uiso 1 1 d G . .
H34D H 0.4550 0.5507 -0.1286 0.103 Uiso 1 1 calc R . .
C343 C 0.4127(7) 0.4679(8) -0.1372(5) 0.059(7) Uiso 1 1 d G . .
H34E H 0.3753 0.4803 -0.1276 0.070 Uiso 1 1 calc R . .
C344 C 0.4200(5) 0.4079(7) -0.1506(4) 0.057(7) Uiso 1 1 d G . .
H34F H 0.3877 0.3793 -0.1502 0.069 Uiso 1 1 calc R . .
N5 N 0.7694(5) 0.0968(4) 0.0643(4) 0.029(4) Uani 1 1 d G . .
C345 C 0.7085(5) 0.0890(6) 0.0576(4) 0.037(5) Uiso 1 1 d G . .
H34G H 0.6832 0.1243 0.0549 0.045 Uiso 1 1 calc R . .
C346 C 0.6845(5) 0.0295(7) 0.0548(5) 0.059(7) Uiso 1 1 d G . .
H34H H 0.6428 0.0242 0.0502 0.071 Uiso 1 1 calc R . .
C347 C 0.7214(7) -0.0221(5) 0.0587(5) 0.062(7) Uiso 1 1 d G . .
H34I H 0.7050 -0.0627 0.0568 0.075 Uiso 1 1 calc R . .
C348 C 0.7824(6) -0.0143(5) 0.0654(5) 0.048(6) Uiso 1 1 d G . .
H34J H 0.8076 -0.0496 0.0681 0.058 Uiso 1 1 calc R . .
C349 C 0.8064(4) 0.0451(6) 0.0682(4) 0.039(5) Uiso 1 1 d G . .
H34K H 0.8480 0.0505 0.0728 0.046 Uiso 1 1 calc R . .
N6 N 0.7787(6) 0.4140(5) 0.0419(4) 0.045(5) Uani 1 1 d G . .
C350 C 0.8049(5) 0.4659(7) 0.0584(4) 0.051(6) Uiso 1 1 d G . .
H35B H 0.8393 0.4612 0.0741 0.061 Uiso 1 1 calc R . .
C351 C 0.7810(7) 0.5245(6) 0.0519(4) 0.042(6) Uiso 1 1 d G . .
H35C H 0.7989 0.5600 0.0632 0.050 Uiso 1 1 calc R . .
C352 C 0.7307(7) 0.5313(6) 0.0290(5) 0.067(8) Uiso 1 1 d G . .
H35D H 0.7143 0.5714 0.0246 0.081 Uiso 1 1 calc R . .
C353 C 0.7045(6) 0.4794(7) 0.0125(5) 0.074(9) Uiso 1 1 d G . .
H35E H 0.6701 0.4841 -0.0031 0.089 Uiso 1 1 calc R . .
C354 C 0.7285(6) 0.4207(6) 0.0190(4) 0.039(5) Uiso 1 1 d G . .
H35F H 0.7105 0.3853 0.0077 0.046 Uiso 1 1 calc R . .
Rh7 Rh -0.19294(7) 0.20487(8) 0.38165(5) 0.0329(4) Uani 1 1 d . . .
Rh8 Rh -0.19903(7) 0.32313(8) 0.38021(5) 0.0297(4) Uani 1 1 d . . .
Rh9 Rh 0.30049(7) 0.24149(7) 0.43554(4) 0.0279(4) Uani 1 1 d . . .
Rh10 Rh 0.28817(7) 0.35921(8) 0.42973(4) 0.0269(4) Uani 1 1 d . . .
Rh11 Rh -0.01879(7) 0.23536(8) 0.67013(5) 0.0332(4) Uani 1 1 d . . .
Rh12 Rh -0.02522(7) 0.35231(8) 0.66321(5) 0.0330(4) Uani 1 1 d . . .
P7 P -0.2907(3) 0.2001(3) 0.38599(17) 0.0415(14) Uani 1 1 d . . .
P8 P -0.1995(2) 0.3192(3) 0.31895(16) 0.0376(14) Uani 1 1 d . . .
P9 P 0.3316(2) 0.2456(3) 0.37809(16) 0.0368(14) Uani 1 1 d . . .
P10 P 0.3716(2) 0.3652(3) 0.46238(17) 0.0369(14) Uani 1 1 d . . .
P11 P 0.0397(2) 0.2486(3) 0.71939(16) 0.0384(14) Uani 1 1 d . . .
P12 P -0.0889(2) 0.3566(3) 0.70860(16) 0.0381(14) Uani 1 1 d . . .
O13 O -0.0997(6) 0.2173(6) 0.3766(5) 0.048(4) Uani 1 1 d . . .
O14 O -0.1049(6) 0.3201(6) 0.3884(4) 0.037(4) Uani 1 1 d . . .
O15 O 0.2048(6) 0.2456(7) 0.4227(4) 0.036(3) Uiso 1 1 d . . .
O16 O 0.2062(7) 0.3397(8) 0.4000(4) 0.044(4) Uani 1 1 d . . .
O17 O -0.1750(6) 0.2189(6) 0.4389(4) 0.036(4) Uani 1 1 d . . .
O18 O -0.1980(6) 0.3191(7) 0.4397(4) 0.037(3) Uani 1 1 d . . .
O19 O -0.0685(6) 0.2306(8) 0.6198(4) 0.040(4) Uani 1 1 d . . .
O20 O -0.0967(6) 0.3304(7) 0.6227(4) 0.033(3) Uani 1 1 d . . .
O21 O 0.2669(6) 0.2497(6) 0.4905(4) 0.031(3) Uani 1 1 d . . .
O22 O 0.2322(7) 0.3447(8) 0.4763(4) 0.043(4) Uani 1 1 d . . .
O23 O 0.0578(6) 0.2418(7) 0.6334(4) 0.035(3) Uani 1 1 d . . .
O24 O 0.0334(6) 0.3387(8) 0.6195(4) 0.044(4) Uani 1 1 d . . .
C109 C -0.3248(6) 0.2753(5) 0.3834(4) 0.029(5) Uiso 1 1 d G . .
C110 C -0.2906(5) 0.3289(7) 0.3800(4) 0.035(5) Uiso 1 1 d G . .
C111 C -0.3183(7) 0.3866(5) 0.3780(5) 0.057(7) Uiso 1 1 d G . .
H11B H -0.2950 0.4232 0.3757 0.068 Uiso 1 1 calc R . .
C112 C -0.3803(7) 0.3908(6) 0.3794(6) 0.077(9) Uiso 1 1 d G . .
H11C H -0.3992 0.4303 0.3780 0.093 Uiso 1 1 calc R . .
C113 C -0.4145(5) 0.3372(8) 0.3828(5) 0.075(9) Uiso 1 1 d G . .
H11D H -0.4568 0.3401 0.3837 0.090 Uiso 1 1 calc R . .
C114 C -0.3868(6) 0.2795(7) 0.3848(5) 0.063(7) Uiso 1 1 d G . .
H11E H -0.4101 0.2429 0.3871 0.076 Uiso 1 1 calc R . .
C115 C -0.3245(7) 0.1698(7) 0.4293(3) 0.055(7) Uiso 1 1 d G . .
C116 C -0.3126(7) 0.2049(6) 0.4609(4) 0.044(6) Uiso 1 1 d G . .
H11F H -0.2892 0.2417 0.4593 0.053 Uiso 1 1 calc R . .
C117 C -0.3348(8) 0.1861(8) 0.4948(3) 0.057(7) Uiso 1 1 d G . .
H11G H -0.3267 0.2101 0.5164 0.069 Uiso 1 1 calc R . .
C118 C -0.3689(8) 0.1323(8) 0.4970(4) 0.073(9) Uiso 1 1 d G . .
H11H H -0.3842 0.1195 0.5202 0.087 Uiso 1 1 calc R . .
C119 C -0.3808(8) 0.0973(7) 0.4654(5) 0.073(9) Uiso 1 1 d G . .
H11I H -0.4042 0.0605 0.4669 0.088 Uiso 1 1 calc R . .
C120 C -0.3586(8) 0.1160(7) 0.4315(4) 0.046(6) Uiso 1 1 d G . .
H12B H -0.3667 0.0921 0.4099 0.055 Uiso 1 1 calc R . .
C121 C -0.3313(9) 0.1521(8) 0.3511(5) 0.059(7) Uiso 1 1 d G . .
C122 C -0.3673(10) 0.1808(7) 0.3244(6) 0.096(11) Uiso 1 1 d G . .
H12C H -0.3757 0.2239 0.3261 0.115 Uiso 1 1 calc R . .
C123 C -0.3910(10) 0.1463(11) 0.2950(6) 0.116(14) Uiso 1 1 d G . .
H12D H -0.4156 0.1658 0.2768 0.140 Uiso 1 1 calc R . .
C124 C -0.3786(10) 0.0831(10) 0.2925(5) 0.090(10) Uiso 1 1 d G . .
H12E H -0.3948 0.0595 0.2724 0.108 Uiso 1 1 calc R . .
C125 C -0.3426(9) 0.0545(7) 0.3193(5) 0.068(8) Uiso 1 1 d G . .
H12F H -0.3342 0.0113 0.3175 0.082 Uiso 1 1 calc R . .
C126 C -0.3189(8) 0.0890(8) 0.3486(5) 0.057(7) Uiso 1 1 d G . .
H12G H -0.2943 0.0694 0.3669 0.068 Uiso 1 1 calc R . .
C127 C -0.2022(7) 0.2404(5) 0.3019(4) 0.038(5) Uiso 1 1 d G . .
C128 C -0.2001(8) 0.1899(7) 0.3258(3) 0.050(6) Uiso 1 1 d G . .
C129 C -0.1999(7) 0.1298(6) 0.3117(4) 0.047(6) Uiso 1 1 d G . .
H12H H -0.1985 0.0953 0.3281 0.057 Uiso 1 1 calc R . .
C130 C -0.2019(8) 0.1203(6) 0.2737(4) 0.049(6) Uiso 1 1 d G . .
H13A H -0.2018 0.0792 0.2640 0.059 Uiso 1 1 calc R . .
C131 C -0.2040(8) 0.1708(7) 0.2497(3) 0.076(9) Uiso 1 1 d G . .
H13B H -0.2053 0.1643 0.2237 0.091 Uiso 1 1 calc R . .
C132 C -0.2041(7) 0.2309(6) 0.2638(3) 0.041(5) Uiso 1 1 d G . .
H13C H -0.2056 0.2654 0.2474 0.049 Uiso 1 1 calc R . .
C133 C -0.2641(7) 0.3572(10) 0.2981(6) 0.065(8) Uiso 1 1 d G . .
C134 C -0.3146(9) 0.3228(8) 0.2883(6) 0.065(8) Uiso 1 1 d G . .
H13D H -0.3125 0.2787 0.2875 0.078 Uiso 1 1 calc R . .
C135 C -0.3680(7) 0.3528(11) 0.2795(6) 0.095(11) Uiso 1 1 d G . .
H13E H -0.4025 0.3293 0.2728 0.114 Uiso 1 1 calc R . .
C136 C -0.3710(9) 0.4173(11) 0.2806(7) 0.098(12) Uiso 1 1 d G . .
H13F H -0.4075 0.4379 0.2747 0.117 Uiso 1 1 calc R . .
C137 C -0.3205(12) 0.4517(8) 0.2904(8) 0.130(16) Uiso 1 1 d G . .
H13G H -0.3226 0.4958 0.2912 0.157 Uiso 1 1 calc R . .
C138 C -0.2671(10) 0.4217(10) 0.2991(7) 0.098(12) Uiso 1 1 d G . .
H13H H -0.2326 0.4452 0.3058 0.118 Uiso 1 1 calc R . .
C139 C -0.1387(8) 0.3534(10) 0.2935(6) 0.052(6) Uiso 1 1 d G . .
C140 C -0.0811(10) 0.3356(11) 0.3041(6) 0.104(12) Uiso 1 1 d G . .
H14B H -0.0749 0.3099 0.3252 0.125 Uiso 1 1 calc R . .
C141 C -0.0325(7) 0.3554(12) 0.2838(7) 0.128(16) Uiso 1 1 d G . .
H14C H 0.0068 0.3432 0.2910 0.153 Uiso 1 1 calc R . .
C142 C -0.0416(9) 0.3929(11) 0.2529(6) 0.066(8) Uiso 1 1 d G . .
H14D H -0.0084 0.4065 0.2390 0.079 Uiso 1 1 calc R . .
C143 C -0.0991(11) 0.4108(11) 0.2423(6) 0.122(15) Uiso 1 1 d G . .
H14E H -0.1053 0.4365 0.2212 0.146 Uiso 1 1 calc R . .
C144 C -0.1477(8) 0.3910(12) 0.2626(6) 0.116(14) Uiso 1 1 d G . .
H14F H -0.1871 0.4032 0.2554 0.139 Uiso 1 1 calc R . .
C145 C 0.3621(7) 0.3190(5) 0.3663(4) 0.039(5) Uiso 1 1 d G . .
C146 C 0.3374(7) 0.3710(7) 0.3830(4) 0.040(6) Uiso 1 1 d G . .
C147 C 0.3475(8) 0.4297(6) 0.3684(5) 0.062(7) Uiso 1 1 d G . .
H14G H 0.3306 0.4653 0.3798 0.074 Uiso 1 1 calc R . .
C148 C 0.3823(8) 0.4365(6) 0.3373(5) 0.068(8) Uiso 1 1 d G . .
H14H H 0.3892 0.4767 0.3273 0.082 Uiso 1 1 calc R . .
C149 C 0.4070(8) 0.3846(8) 0.3206(4) 0.067(8) Uiso 1 1 d G . .
H14I H 0.4308 0.3892 0.2993 0.081 Uiso 1 1 calc R . .
C150 C 0.3969(7) 0.3258(6) 0.3351(4) 0.053(6) Uiso 1 1 d G . .
H15B H 0.4138 0.2902 0.3238 0.064 Uiso 1 1 calc R . .
C151 C 0.3882(6) 0.1875(7) 0.3620(5) 0.050(6) Uiso 1 1 d G . .
C152 C 0.3730(6) 0.1392(9) 0.3380(5) 0.062(8) Uiso 1 1 d G . .
H15C H 0.3334 0.1362 0.3281 0.074 Uiso 1 1 calc R . .
C153 C 0.4158(9) 0.0955(8) 0.3284(5) 0.094(11) Uiso 1 1 d G . .
H15D H 0.4054 0.0625 0.3120 0.112 Uiso 1 1 calc R . .
C154 C 0.4737(8) 0.1000(8) 0.3429(6) 0.065(8) Uiso 1 1 d G . .
H15E H 0.5029 0.0700 0.3364 0.078 Uiso 1 1 calc R . .
C155 C 0.4888(6) 0.1482(9) 0.3669(5) 0.101(12) Uiso 1 1 d G . .
H15F H 0.5284 0.1513 0.3768 0.121 Uiso 1 1 calc R . .
C156 C 0.4461(7) 0.1920(7) 0.3764(5) 0.049(6) Uiso 1 1 d G . .
H15G H 0.4565 0.2249 0.3928 0.059 Uiso 1 1 calc R . .
C157 C 0.2692(6) 0.2386(8) 0.3451(4) 0.044(6) Uiso 1 1 d G . .
C158 C 0.2318(8) 0.1871(7) 0.3466(4) 0.067(8) Uiso 1 1 d G . .
H15H H 0.2396 0.1552 0.3642 0.080 Uiso 1 1 calc R . .
C159 C 0.1830(7) 0.1823(7) 0.3224(5) 0.054(7) Uiso 1 1 d G . .
H15I H 0.1574 0.1471 0.3234 0.065 Uiso 1 1 calc R . .
C160 C 0.1715(7) 0.2291(9) 0.2966(5) 0.071(8) Uiso 1 1 d G . .
H16B H 0.1381 0.2258 0.2800 0.086 Uiso 1 1 calc R . .
C161 C 0.2089(9) 0.2805(8) 0.2951(5) 0.111(13) Uiso 1 1 d G . .
H16C H 0.2011 0.3125 0.2775 0.133 Uiso 1 1 calc R . .
C162 C 0.2578(8) 0.2853(7) 0.3193(5) 0.076(9) Uiso 1 1 d G . .
H16D H 0.2833 0.3205 0.3183 0.091 Uiso 1 1 calc R . .
C163 C 0.4167(6) 0.2973(5) 0.4591(4) 0.044(6) Uiso 1 1 d G . .
C164 C 0.3864(5) 0.2413(6) 0.4550(4) 0.032(5) Uiso 1 1 d G . .
C165 C 0.4163(7) 0.1855(5) 0.4613(5) 0.052(6) Uiso 1 1 d G . .
H16E H 0.3956 0.1472 0.4585 0.062 Uiso 1 1 calc R . .
C166 C 0.4765(7) 0.1858(7) 0.4718(5) 0.054(7) Uiso 1 1 d G . .
H16F H 0.4969 0.1477 0.4761 0.064 Uiso 1 1 calc R . .
C167 C 0.5067(5) 0.2419(8) 0.4759(5) 0.101(12) Uiso 1 1 d G . .
H16G H 0.5478 0.2421 0.4830 0.122 Uiso 1 1 calc R . .
C168 C 0.4769(6) 0.2976(7) 0.4695(5) 0.057(7) Uiso 1 1 d G . .
H16H H 0.4975 0.3359 0.4723 0.068 Uiso 1 1 calc R . .
C169 C 0.4262(7) 0.4265(7) 0.4513(5) 0.038(5) Uiso 1 1 d G . .
C170 C 0.4553(8) 0.4241(8) 0.4177(4) 0.074(9) Uiso 1 1 d G . .
H17B H 0.4466 0.3916 0.4007 0.089 Uiso 1 1 calc R . .
C171 C 0.4972(8) 0.4693(9) 0.4091(4) 0.073(9) Uiso 1 1 d G . .
H17C H 0.5171 0.4677 0.3862 0.088 Uiso 1 1 calc R . .
C172 C 0.5100(8) 0.5168(8) 0.4341(6) 0.075(9) Uiso 1 1 d G . .
H17D H 0.5386 0.5477 0.4282 0.091 Uiso 1 1 calc R . .
C173 C 0.4809(9) 0.5192(8) 0.4677(5) 0.095(11) Uiso 1 1 d G . .
H17E H 0.4896 0.5517 0.4848 0.114 Uiso 1 1 calc R . .
C174 C 0.4389(8) 0.4740(9) 0.4763(4) 0.074(9) Uiso 1 1 d G . .
H17F H 0.4190 0.4756 0.4993 0.089 Uiso 1 1 calc R . .
C175 C 0.3599(8) 0.3766(8) 0.5114(4) 0.048(6) Uiso 1 1 d G . .
C176 C 0.3916(8) 0.3440(8) 0.5386(5) 0.056(7) Uiso 1 1 d G . .
H17G H 0.4193 0.3128 0.5318 0.067 Uiso 1 1 calc R . .
C177 C 0.3829(10) 0.3572(11) 0.5758(5) 0.20(3) Uiso 1 1 d G . .
H17H H 0.4046 0.3349 0.5944 0.245 Uiso 1 1 calc R . .
C178 C 0.3424(11) 0.4029(11) 0.5858(4) 0.079(9) Uiso 1 1 d G . .
H17I H 0.3364 0.4119 0.6112 0.095 Uiso 1 1 calc R . .
C179 C 0.3106(9) 0.4355(9) 0.5586(6) 0.089(10) Uiso 1 1 d G . .
H17J H 0.2830 0.4667 0.5654 0.107 Uiso 1 1 calc R . .
C180 C 0.3194(8) 0.4223(8) 0.5214(5) 0.066(8) Uiso 1 1 d G . .
H18B H 0.2977 0.4446 0.5028 0.079 Uiso 1 1 calc R . .
C181 C 0.0750(7) 0.3235(6) 0.7165(5) 0.051(6) Uiso 1 1 d G . .
C182 C 0.0487(6) 0.3700(7) 0.6949(4) 0.039(5) Uiso 1 1 d G . .
C183 C 0.0750(7) 0.4284(6) 0.6932(4) 0.057(7) Uiso 1 1 d G . .
H18C H 0.0571 0.4601 0.6785 0.068 Uiso 1 1 calc R . .
C184 C 0.1275(7) 0.4405(6) 0.7132(5) 0.052(6) Uiso 1 1 d G . .
H18D H 0.1454 0.4804 0.7121 0.063 Uiso 1 1 calc R . .
C185 C 0.1537(6) 0.3941(8) 0.7348(5) 0.060(7) Uiso 1 1 d G . .
H18E H 0.1896 0.4023 0.7485 0.072 Uiso 1 1 calc R . .
C186 C 0.1274(7) 0.3356(7) 0.7364(4) 0.062(7) Uiso 1 1 d G . .
H18F H 0.1454 0.3039 0.7512 0.074 Uiso 1 1 calc R . .
C187 C 0.1051(6) 0.1936(8) 0.7209(5) 0.040(5) Uiso 1 1 d G . .
C188 C 0.1109(8) 0.1486(10) 0.7484(5) 0.091(11) Uiso 1 1 d G . .
H18G H 0.0812 0.1448 0.7667 0.109 Uiso 1 1 calc R . .
C189 C 0.1602(10) 0.1093(9) 0.7491(5) 0.093(11) Uiso 1 1 d G . .
H18H H 0.1642 0.0785 0.7678 0.111 Uiso 1 1 calc R . .
C190 C 0.2037(8) 0.1149(9) 0.7223(6) 0.102(12) Uiso 1 1 d G . .
H19A H 0.2374 0.0880 0.7228 0.123 Uiso 1 1 calc R . .
C191 C 0.1979(7) 0.1599(9) 0.6949(5) 0.050(6) Uiso 1 1 d G . .
H19B H 0.2276 0.1638 0.6766 0.060 Uiso 1 1 calc R . .
C192 C 0.1486(7) 0.1993(7) 0.6942(4) 0.061(7) Uiso 1 1 d G . .
H19C H 0.1446 0.2300 0.6754 0.073 Uiso 1 1 calc R . .
C193 C 0.0136(8) 0.2375(9) 0.7654(4) 0.052(6) Uiso 1 1 d G . .
C194 C 0.0421(8) 0.2675(9) 0.7948(5) 0.085(10) Uiso 1 1 d G . .
H19D H 0.0734 0.2962 0.7903 0.102 Uiso 1 1 calc R . .
C195 C 0.0249(9) 0.2555(9) 0.8309(4) 0.063(7) Uiso 1 1 d G . .
H19E H 0.0445 0.2760 0.8511 0.076 Uiso 1 1 calc R . .
C196 C -0.0208(9) 0.2135(10) 0.8375(4) 0.094(11) Uiso 1 1 d G . .
H19F H -0.0326 0.2053 0.8622 0.113 Uiso 1 1 calc R . .
C197 C -0.0494(8) 0.1835(9) 0.8080(5) 0.080(9) Uiso 1 1 d G . .
H19G H -0.0807 0.1547 0.8125 0.096 Uiso 1 1 calc R . .
C198 C -0.0322(8) 0.1955(9) 0.7720(4) 0.069(8) Uiso 1 1 d G . .
H19H H -0.0517 0.1750 0.7518 0.083 Uiso 1 1 calc R . .
C199 C -0.1268(6) 0.2827(6) 0.7105(5) 0.049(6) Uiso 1 1 d G . .
C200 C -0.0993(5) 0.2296(7) 0.6969(4) 0.039(5) Uiso 1 1 d G . .
C201 C -0.1288(7) 0.1728(6) 0.6980(5) 0.063(7) Uiso 1 1 d G . .
H20A H -0.1100 0.1365 0.6888 0.075 Uiso 1 1 calc R . .
C202 C -0.1856(7) 0.1690(6) 0.7127(5) 0.081(9) Uiso 1 1 d G . .
H20B H -0.2058 0.1302 0.7135 0.098 Uiso 1 1 calc R . .
C203 C -0.2131(5) 0.2221(7) 0.7263(4) 0.037(5) Uiso 1 1 d G . .
H20C H -0.2519 0.2195 0.7363 0.045 Uiso 1 1 calc R . .
C204 C -0.1836(6) 0.2789(6) 0.7252(4) 0.062(7) Uiso 1 1 d G . .
H20D H -0.2024 0.3152 0.7344 0.075 Uiso 1 1 calc R . .
C205 C -0.0691(11) 0.3764(11) 0.7546(7) 0.043(6) Uiso 1 1 d . . .
C206 C -0.0272(11) 0.4240(11) 0.7635(7) 0.044(6) Uiso 1 1 d . . .
H20E H -0.0059 0.4420 0.7437 0.053 Uiso 1 1 calc R . .
C207 C -0.0148(12) 0.4464(13) 0.7995(7) 0.053(7) Uiso 1 1 d . . .
H20F H 0.0150 0.4769 0.8047 0.064 Uiso 1 1 calc R . .
C208 C -0.0503(12) 0.4198(13) 0.8274(8) 0.060(7) Uiso 1 1 d . . .
H20G H -0.0479 0.4369 0.8517 0.072 Uiso 1 1 calc R . .
C209 C -0.0880(12) 0.3707(13) 0.8211(8) 0.060(7) Uiso 1 1 d . . .
H20H H -0.1072 0.3515 0.8413 0.072 Uiso 1 1 calc R . .
C210 C -0.0986(13) 0.3485(14) 0.7856(8) 0.065(8) Uiso 1 1 d . . .
H21B H -0.1253 0.3147 0.7816 0.078 Uiso 1 1 calc R . .
C211 C -0.1472(10) 0.4135(11) 0.6992(6) 0.040(5) Uiso 1 1 d . . .
C212 C -0.1809(10) 0.4115(11) 0.6687(6) 0.042(6) Uiso 1 1 d . . .
H21C H -0.1749 0.3782 0.6519 0.050 Uiso 1 1 calc R . .
C213 C -0.2237(13) 0.4544(14) 0.6598(8) 0.065(8) Uiso 1 1 d . . .
H21D H -0.2485 0.4469 0.6386 0.078 Uiso 1 1 calc R . .
C214 C -0.2331(14) 0.5064(15) 0.6791(9) 0.071(8) Uiso 1 1 d . . .
H21E H -0.2600 0.5381 0.6713 0.085 Uiso 1 1 calc R . .
C215 C -0.1975(12) 0.5093(13) 0.7135(7) 0.054(7) Uiso 1 1 d . . .
H21F H -0.2027 0.5440 0.7294 0.064 Uiso 1 1 calc R . .
C216 C -0.1581(12) 0.4654(12) 0.7237(8) 0.055(7) Uiso 1 1 d . . .
H21G H -0.1374 0.4683 0.7469 0.066 Uiso 1 1 calc R . .
C401 C -0.0739(8) 0.2680(11) 0.3847(6) 0.043(6) Uiso 1 1 d D . .
C402 C -0.0082(8) 0.2712(10) 0.3866(6) 0.038(5) Uiso 1 1 d D . .
C403 C 0.0208(11) 0.3259(12) 0.3825(6) 0.046(6) Uiso 1 1 d . . .
H40B H -0.0025 0.3611 0.3757 0.055 Uiso 1 1 calc R . .
C404 C 0.0807(13) 0.3346(14) 0.3874(8) 0.066(8) Uiso 1 1 d . . .
H40C H 0.0986 0.3740 0.3835 0.079 Uiso 1 1 calc R . .
C405 C 0.1147(7) 0.2828(9) 0.3982(5) 0.028(4) Uiso 1 1 d D . .
C406 C 0.0878(12) 0.2297(14) 0.4028(7) 0.056(7) Uiso 1 1 d . . .
H40D H 0.1118 0.1947 0.4090 0.067 Uiso 1 1 calc R . .
C407 C 0.0266(12) 0.2210(13) 0.3992(7) 0.056(7) Uiso 1 1 d . . .
H40E H 0.0089 0.1822 0.4051 0.067 Uiso 1 1 calc R . .
C408 C 0.1792(8) 0.2870(12) 0.4057(6) 0.042(5) Uiso 1 1 d D . .
C409 C -0.1789(11) 0.2664(13) 0.4562(5) 0.050(6) Uiso 1 1 d D . .
C410 C -0.1628(7) 0.2711(7) 0.4955(3) 0.034(5) Uiso 1 1 d GD . .
C411 C -0.1686(7) 0.3255(6) 0.5159(4) 0.050(6) Uiso 1 1 d G . .
H41B H -0.1863 0.3612 0.5048 0.060 Uiso 1 1 calc R . .
C412 C -0.1484(7) 0.3276(6) 0.5525(3) 0.057(7) Uiso 1 1 d G . .
H41C H -0.1523 0.3647 0.5665 0.068 Uiso 1 1 calc R . .
C413 C -0.1225(7) 0.2753(7) 0.5688(3) 0.036(5) Uiso 1 1 d GD . .
C414 C -0.1167(7) 0.2209(6) 0.5484(4) 0.053(7) Uiso 1 1 d G . .
H41D H -0.0990 0.1852 0.5595 0.063 Uiso 1 1 calc R . .
C415 C -0.1369(7) 0.2188(5) 0.5117(3) 0.055(7) Uiso 1 1 d G . .
H41E H -0.1329 0.1816 0.4978 0.066 Uiso 1 1 calc R . .
C416 C -0.0942(9) 0.2794(10) 0.6064(5) 0.033(5) Uiso 1 1 d D . .
C417 C 0.2325(8) 0.2951(10) 0.4970(5) 0.028(4) Uiso 1 1 d D . .
C418 C 0.1902(9) 0.2970(11) 0.5276(5) 0.038(5) Uiso 1 1 d D . .
C419 C 0.1899(10) 0.2448(11) 0.5538(6) 0.041(5) Uiso 1 1 d . . .
H41F H 0.2163 0.2105 0.5517 0.049 Uiso 1 1 calc R . .
C420 C 0.1474(11) 0.2487(13) 0.5828(7) 0.056(7) Uiso 1 1 d . . .
H42B H 0.1498 0.2187 0.6021 0.067 Uiso 1 1 calc R . .
C421 C 0.1070(9) 0.2893(11) 0.5844(5) 0.036(5) Uiso 1 1 d D . .
C422 C 0.1062(12) 0.3367(12) 0.5582(7) 0.052(6) Uiso 1 1 d . . .
H42C H 0.0766 0.3682 0.5595 0.062 Uiso 1 1 calc R . .
C423 C 0.1465(12) 0.3389(13) 0.5309(8) 0.060(7) Uiso 1 1 d . . .
H42D H 0.1437 0.3715 0.5132 0.072 Uiso 1 1 calc R . .
C424 C 0.0630(9) 0.2883(12) 0.6139(6) 0.045(6) Uiso 1 1 d D . .
N7 N -0.1698(7) 0.1075(6) 0.3983(4) 0.053(6) Uani 1 1 d G . .
C425 C -0.1185(7) 0.0817(8) 0.3836(4) 0.060(7) Uiso 1 1 d G . .
H42E H -0.1028 0.0978 0.3613 0.072 Uiso 1 1 calc R . .
C426 C -0.0901(7) 0.0324(9) 0.4015(6) 0.089(10) Uiso 1 1 d G . .
H42F H -0.0551 0.0147 0.3914 0.107 Uiso 1 1 calc R . .
C427 C -0.1131(9) 0.0088(8) 0.4341(6) 0.097(11) Uiso 1 1 d G . .
H42G H -0.0937 -0.0249 0.4463 0.117 Uiso 1 1 calc R . .
C428 C -0.1644(9) 0.0346(9) 0.4488(4) 0.076(9) Uiso 1 1 d G . .
H42H H -0.1801 0.0185 0.4710 0.092 Uiso 1 1 calc R . .
C429 C -0.1928(7) 0.0839(8) 0.4309(4) 0.053(7) Uiso 1 1 d G . .
H42I H -0.2279 0.1015 0.4409 0.063 Uiso 1 1 calc R . .
N8 N -0.1867(8) 0.4267(7) 0.3907(5) 0.068(8) Uani 1 1 d G . .
C430 C -0.1566(9) 0.4648(10) 0.3662(5) 0.080(9) Uiso 1 1 d G . .
H43A H -0.1390 0.4474 0.3448 0.096 Uiso 1 1 calc R . .
C431 C -0.1522(11) 0.5282(9) 0.3729(6) 0.123(15) Uiso 1 1 d G . .
H43B H -0.1316 0.5542 0.3561 0.148 Uiso 1 1 calc R . .
C432 C -0.1779(11) 0.5536(7) 0.4042(7) 0.083(10) Uiso 1 1 d G . .
H43C H -0.1748 0.5970 0.4088 0.099 Uiso 1 1 calc R . .
C433 C -0.2079(11) 0.5156(10) 0.4287(5) 0.105(12) Uiso 1 1 d G . .
H43D H -0.2255 0.5330 0.4501 0.126 Uiso 1 1 calc R . .
C434 C -0.2123(9) 0.4522(9) 0.4220(5) 0.091(11) Uiso 1 1 d G . .
H43E H -0.2329 0.4262 0.4388 0.109 Uiso 1 1 calc R . .
N9 N 0.2821(7) 0.1378(6) 0.4420(4) 0.040(5) Uani 1 1 d G . .
C435 C 0.2312(7) 0.1240(7) 0.4619(5) 0.067(8) Uiso 1 1 d G . .
H43F H 0.2092 0.1565 0.4731 0.081 Uiso 1 1 calc R . .
C436 C 0.2124(7) 0.0627(8) 0.4653(5) 0.069(8) Uiso 1 1 d G . .
H43G H 0.1777 0.0533 0.4789 0.083 Uiso 1 1 calc R . .
C437 C 0.2446(9) 0.0152(6) 0.4489(6) 0.073(9) Uiso 1 1 d G . .
H43H H 0.2318 -0.0266 0.4512 0.087 Uiso 1 1 calc R . .
C438 C 0.2955(9) 0.0290(7) 0.4290(6) 0.096(11) Uiso 1 1 d G . .
H43I H 0.3174 -0.0035 0.4177 0.115 Uiso 1 1 calc R . .
C439 C 0.3142(7) 0.0903(8) 0.4255(5) 0.065(8) Uiso 1 1 d G . .
H43J H 0.3490 0.0997 0.4119 0.077 Uiso 1 1 calc R . .
N10 N 0.2515(7) 0.4559(7) 0.4326(5) 0.063(6) Uani 1 1 d G . .
C440 C 0.2877(7) 0.5083(10) 0.4355(6) 0.080(9) Uiso 1 1 d G . .
H44B H 0.3295 0.5048 0.4321 0.096 Uiso 1 1 calc R . .
C441 C 0.2626(12) 0.5658(8) 0.4434(8) 0.138(18) Uiso 1 1 d G . .
H44C H 0.2873 0.6016 0.4454 0.165 Uiso 1 1 calc R . .
C442 C 0.2013(13) 0.5709(9) 0.4484(8) 0.131(16) Uiso 1 1 d G . .
H44D H 0.1842 0.6102 0.4538 0.157 Uiso 1 1 calc R . .
C443 C 0.1651(8) 0.5185(11) 0.4455(7) 0.098(12) Uiso 1 1 d G . .
H44E H 0.1233 0.5220 0.4489 0.117 Uiso 1 1 calc R . .
C444 C 0.1902(7) 0.4611(9) 0.4376(6) 0.070(8) Uiso 1 1 d G . .
H44F H 0.1655 0.4253 0.4357 0.084 Uiso 1 1 calc R . .
N11 N -0.0067(7) 0.1306(6) 0.6607(5) 0.050(6) Uani 1 1 d G . .
C445 C -0.0070(9) 0.1096(9) 0.6243(4) 0.082(10) Uiso 1 1 d G . .
H44G H -0.0118 0.1383 0.6045 0.098 Uiso 1 1 calc R . .
C446 C -0.0003(12) 0.0467(11) 0.6169(5) 0.117(14) Uiso 1 1 d G . .
H44H H -0.0005 0.0323 0.5920 0.140 Uiso 1 1 calc R . .
C447 C 0.0067(11) 0.0046(7) 0.6459(7) 0.100(12) Uiso 1 1 d G . .
H44I H 0.0113 -0.0384 0.6408 0.119 Uiso 1 1 calc R . .
C448 C 0.0071(10) 0.0256(7) 0.6823(6) 0.081(9) Uiso 1 1 d G . .
H44J H 0.0119 -0.0031 0.7021 0.097 Uiso 1 1 calc R . .
C449 C 0.0004(8) 0.0886(8) 0.6897(4) 0.056(7) Uiso 1 1 d G . .
H44K H 0.0006 0.1029 0.7146 0.068 Uiso 1 1 calc R . .
N12 N -0.0396(6) 0.4475(6) 0.6376(4) 0.048(5) Uani 1 1 d G . .
C450 C -0.0512(7) 0.5021(7) 0.6567(4) 0.049(6) Uiso 1 1 d G . .
H45B H -0.0461 0.5034 0.6829 0.058 Uiso 1 1 calc R . .
C451 C -0.0704(9) 0.5547(6) 0.6376(5) 0.073(9) Uiso 1 1 d G . .
H45C H -0.0784 0.5920 0.6507 0.088 Uiso 1 1 calc R . .
C452 C -0.0779(10) 0.5529(7) 0.5994(5) 0.109(13) Uiso 1 1 d G . .
H45D H -0.0911 0.5888 0.5863 0.131 Uiso 1 1 calc R . .
C453 C -0.0663(10) 0.4983(9) 0.5802(4) 0.083(10) Uiso 1 1 d G . .
H45E H -0.0714 0.4970 0.5540 0.100 Uiso 1 1 calc R . .
C454 C -0.0471(8) 0.4457(7) 0.5993(4) 0.047(6) Uiso 1 1 d G . .
H45F H -0.0391 0.4084 0.5862 0.057 Uiso 1 1 calc R . .
C1S C 0.8490(16) 0.3858(18) 0.9465(10) 0.088(10) Uiso 1 1 d . . .
H1SA H 0.8309 0.3439 0.9481 0.106 Uiso 1 1 calc R . .
H1SB H 0.8508 0.4036 0.9718 0.106 Uiso 1 1 calc R . .
Cl1 Cl 0.8057(4) 0.4316(6) 0.9188(3) 0.121(4) Uiso 1 1 d D . .
Cl2 Cl 0.9239(3) 0.3793(4) 0.9289(2) 0.074(2) Uiso 1 1 d D . .
C2S C 0.2700(7) 0.2968(8) 0.8458(8) 0.073(8) Uiso 1 1 d D . .
H2SA H 0.2850 0.2686 0.8655 0.087 Uiso 1 1 calc R . .
H2SB H 0.2988 0.2960 0.8253 0.087 Uiso 1 1 calc R . .
Cl3 Cl 0.2645(6) 0.3728(6) 0.8633(3) 0.122(4) Uiso 1 1 d D . .
Cl4 Cl 0.1996(4) 0.2710(5) 0.8295(3) 0.097(3) Uiso 1 1 d D . .
C3S C 0.9498(12) 0.1664(13) 0.2895(8) 0.058(7) Uiso 1 1 d . . .
H3SA H 0.9203 0.1877 0.2731 0.070 Uiso 1 1 calc R . .
H3SB H 0.9352 0.1688 0.3151 0.070 Uiso 1 1 calc R . .
Cl5 Cl 0.9545(5) 0.0874(6) 0.2762(3) 0.117(4) Uiso 1 1 d . . .
Cl6 Cl 1.0144(5) 0.2027(6) 0.2873(3) 0.115(3) Uiso 1 1 d . . .
C4S C 0.2060(16) 0.3785(16) 0.6347(10) 0.087(10) Uiso 1 1 d . . .
H4SA H 0.1646 0.3724 0.6433 0.104 Uiso 1 1 calc R . .
H4SB H 0.2054 0.3730 0.6075 0.104 Uiso 1 1 calc R . .
Cl7 Cl 0.2472(9) 0.3258(10) 0.6526(5) 0.198(7) Uiso 1 1 d . . .
Cl8 Cl 0.2277(7) 0.4562(7) 0.6449(4) 0.140(5) Uiso 1 1 d . . .
C5S C 0.8513(19) 1.026(2) 0.7895(11) 0.110(13) Uiso 1 1 d . . .
H5SA H 0.8211 0.9976 0.7785 0.132 Uiso 1 1 calc R . .
H5SB H 0.8369 1.0694 0.7866 0.132 Uiso 1 1 calc R . .
Cl9 Cl 0.9151(8) 1.0171(8) 0.7700(5) 0.163(6) Uiso 1 1 d . . .
Cl10 Cl 0.8654(6) 1.0078(6) 0.8381(4) 0.126(4) Uiso 1 1 d . . .
C6S C 0.572(2) 0.186(2) 0.6180(12) 0.119(14) Uiso 1 1 d . . .
H6SA H 0.5482 0.1908 0.6406 0.143 Uiso 1 1 calc R . .
H6SB H 0.6078 0.2130 0.6213 0.143 Uiso 1 1 calc R . .
Cl11 Cl 0.5323(13) 0.2147(14) 0.5833(8) 0.274(12) Uiso 1 1 d . . .
Cl12 Cl 0.5974(8) 0.1100(9) 0.6170(5) 0.182(7) Uiso 1 1 d . . .
C7S C 0.752(2) 0.276(3) 0.6360(16) 0.16(2) Uiso 1 1 d . . .
H7SA H 0.7772 0.2721 0.6587 0.190 Uiso 1 1 calc R . .
H7SB H 0.7731 0.3022 0.6181 0.190 Uiso 1 1 calc R . .
Cl13 Cl 0.6920(8) 0.3040(9) 0.6451(5) 0.169(6) Uiso 1 1 d . . .
Cl14 Cl 0.7377(10) 0.1931(11) 0.6147(6) 0.225(9) Uiso 1 1 d . . .
C8S C 0.8028(14) 0.9390(11) 0.6730(8) 0.131(16) Uiso 1 1 d D . .
Cl15 Cl 0.7614(12) 0.9592(13) 0.7124(7) 0.249(11) Uiso 1 1 d D A .
Cl1A Cl 0.8713(15) 0.9198(18) 0.6953(10) 0.092(4) Uiso 0.253(4) 1 d PD A 1
Cl1B Cl 0.8027(10) 1.0167(9) 0.6580(6) 0.092(4) Uiso 0.461(14) 1 d PD A 2
Cl1C Cl 0.8615(15) 0.9858(16) 0.6690(9) 0.092(4) Uiso 0.287(14) 1 d P A 3
C9S C 0.358(3) 0.1881(12) 0.5545(10) 0.17(2) Uiso 1 1 d D . .
H9SA H 0.4010 0.1967 0.5537 0.207 Uiso 1 1 calc R . .
H9SB H 0.3370 0.2157 0.5365 0.207 Uiso 1 1 calc R . .
Cl17 Cl 0.3317(15) 0.2035(13) 0.5994(8) 0.327(16) Uiso 1 1 d D . .
Cl18 Cl 0.3442(10) 0.1099(10) 0.5424(6) 0.211(8) Uiso 1 1 d D . .
C10S C 0.066(2) 0.886(3) 0.5331(15) 0.145(19) Uiso 1 1 d . . .
H10J H 0.0661 0.8757 0.5599 0.174 Uiso 1 1 calc R . .
H10K H 0.1053 0.8727 0.5231 0.174 Uiso 1 1 calc R . .
Cl19 Cl 0.0554(11) 0.9628(12) 0.5264(7) 0.230(9) Uiso 1 1 d . . .
Cl20 Cl 0.0094(9) 0.8484(10) 0.5105(5) 0.191(7) Uiso 1 1 d . . .
C11S C 0.974(2) 0.675(3) 0.5021(15) 0.147(19) Uiso 1 1 d . . .
H11J H 0.9749 0.6954 0.5267 0.176 Uiso 1 1 calc R . .
H11K H 0.9847 0.7058 0.4829 0.176 Uiso 1 1 calc R . .
Cl21 Cl 0.9150(13) 0.6469(14) 0.4939(8) 0.259(11) Uiso 1 1 d . . .
Cl22 Cl 1.0219(13) 0.6070(14) 0.5011(8) 0.263(12) Uiso 1 1 d . . .
C12S C 0.348(2) 0.871(2) 0.5236(15) 0.143(18) Uiso 1 1 d . . .
H12I H 0.3883 0.8580 0.5330 0.172 Uiso 1 1 calc R . .
H12J H 0.3179 0.8529 0.5400 0.172 Uiso 1 1 calc R . .
Cl23 Cl 0.3428(12) 0.9582(14) 0.5245(8) 0.261(11) Uiso 1 1 d . . .
Cl24 Cl 0.3379(9) 0.8447(10) 0.4815(6) 0.199(7) Uiso 1 1 d . . .
C13S C 0.295(2) 0.606(2) 0.8421(13) 0.116(14) Uiso 1 1 d . . .
H13I H 0.3103 0.5957 0.8673 0.140 Uiso 1 1 calc R . .
H13J H 0.2667 0.6410 0.8435 0.140 Uiso 1 1 calc R . .
Cl25 Cl 0.3605(13) 0.6245(14) 0.8087(8) 0.266(12) Uiso 1 1 d . . .
Cl26 Cl 0.2614(16) 0.5413(18) 0.8211(10) 0.336(17) Uiso 1 1 d . . .
C14S C 0.259(3) 0.6766(19) 0.1490(13) 0.24(4) Uiso 1 1 d D . .
H14J H 0.2426 0.6681 0.1238 0.290 Uiso 1 1 calc R . .
H14K H 0.2975 0.6986 0.1465 0.290 Uiso 1 1 calc R . .
Cl27 Cl 0.2088(12) 0.7240(11) 0.1729(7) 0.138(8) Uiso 0.50 1 d PD . .
Cl28 Cl 0.2707(12) 0.6061(11) 0.1724(8) 0.134(8) Uiso 0.50 1 d PD . .
C15S C 0.498(3) 0.349(3) 0.9453(12) 0.13(3) Uiso 0.50 1 d PD . .
H15J H 0.4722 0.3132 0.9391 0.153 Uiso 0.50 1 calc PR . .
H15K H 0.5212 0.3598 0.9229 0.153 Uiso 0.50 1 calc PR . .
Cl29 Cl 0.5485(14) 0.3280(16) 0.9813(11) 0.197(14) Uiso 0.50 1 d PD . .
Cl30 Cl 0.4541(10) 0.4128(10) 0.9582(6) 0.112(7) Uiso 0.50 1 d PD . .
C16S C 0.958(4) 0.620(2) 0.071(2) 0.42(8) Uiso 1 1 d D . .
H16I H 0.9471 0.6526 0.0526 0.498 Uiso 1 1 calc R . .
H16J H 0.9992 0.6277 0.0798 0.498 Uiso 1 1 calc R . .
Cl31 Cl 0.9087(14) 0.6232(13) 0.1081(7) 0.152(10) Uiso 0.50 1 d PD . .
Cl32 Cl 0.9548(8) 0.5469(8) 0.0488(5) 0.081(5) Uiso 0.50 1 d PD . .
C21S C 0.801(2) 0.734(2) 0.0475(12) 0.117(13) Uiso 1 1 d . . .
C26S C 0.5099(19) 0.760(2) 0.7534(12) 0.110(13) Uiso 1 1 d . . .
O1S O 0.7766(10) 0.6918(11) 0.0695(6) 0.081(6) Uiso 1 1 d . . .
O2S O 0.5068(7) 0.9052(8) 0.7845(5) 0.050(4) Uiso 1 1 d . . .
O3S O 0.4983(12) 0.7799(14) 0.7881(8) 0.115(9) Uiso 1 1 d . . .
O4S O 0.4750(9) 0.0136(10) 0.4291(6) 0.070(5) Uiso 1 1 d . . .
O5S O 0.1366(14) 0.4679(15) 0.8389(9) 0.127(10) Uiso 1 1 d . . .
O6S O 0.4662(15) 0.5877(16) 0.0344(9) 0.134(11) Uiso 1 1 d . . .

loop_
_atom_site_aniso_label
_atom_site_aniso_U_11
_atom_site_aniso_U_22
_atom_site_aniso_U_33
_atom_site_aniso_U_23
_atom_site_aniso_U_13
_atom_site_aniso_U_12
Rh1 0.0141(7) 0.0240(9) 0.0291(9) 0.0048(7) 0.0064(6) -0.0010(6)
Rh2 0.0125(7) 0.0202(8) 0.0361(9) 0.0043(7) 0.0037(6) -0.0041(6)
Rh3 0.0217(8) 0.0298(9) 0.0314(9) 0.0030(7) 0.0007(7) 0.0019(7)
Rh4 0.0192(7) 0.0269(9) 0.0272(8) 0.0052(7) 0.0004(6) -0.0014(7)
Rh5 0.0158(8) 0.0232(8) 0.0357(9) 0.0092(7) -0.0022(6) -0.0028(6)
Rh6 0.0137(7) 0.0157(8) 0.0335(8) 0.0045(7) -0.0007(6) -0.0037(6)
P1 0.018(3) 0.038(3) 0.029(3) 0.005(2) 0.013(2) 0.000(2)
P2 0.017(2) 0.020(3) 0.038(3) -0.001(2) 0.010(2) -0.002(2)
P3 0.029(3) 0.036(3) 0.038(3) -0.008(3) -0.004(2) 0.003(3)
P4 0.029(3) 0.036(3) 0.030(3) -0.001(3) -0.001(2) -0.001(3)
P5 0.025(3) 0.017(3) 0.042(3) 0.002(2) -0.005(2) -0.001(2)
P6 0.025(3) 0.034(3) 0.031(3) 0.003(2) 0.001(2) 0.007(2)
O1 0.026(7) 0.034(9) 0.033(8) 0.006(6) -0.012(6) 0.010(6)
O2 0.049(9) 0.015(7) 0.026(7) 0.003(6) -0.004(6) -0.004(6)
O3 0.026(7) 0.033(8) 0.041(8) 0.001(7) 0.008(6) 0.001(6)
O4 0.028(8) 0.037(9) 0.050(9) 0.010(7) 0.013(7) 0.010(6)
O5 0.010(6) 0.028(8) 0.054(9) 0.000(7) 0.009(6) 0.003(6)
O6 0.034(8) 0.027(8) 0.033(8) 0.003(6) 0.013(6) 0.021(7)
O7 0.021(7) 0.032(9) 0.045(8) 0.009(6) 0.008(6) 0.002(6)
O8 0.031(8) 0.024(8) 0.046(9) 0.020(7) 0.001(6) -0.001(6)
O9 0.035(8) 0.059(11) 0.034(8) 0.003(8) 0.002(7) -0.010(8)
O10 0.032(7) 0.011(6) 0.018(6) 0.004(5) 0.003(5) -0.003(5)
O11 0.019(7) 0.027(7) 0.038(8) 0.003(7) -0.011(6) 0.012(6)
O12 0.038(8) 0.017(7) 0.023(7) 0.013(6) -0.001(6) -0.004(6)
N1 0.021(9) 0.031(10) 0.044(11) 0.015(8) -0.003(8) 0.000(8)
N2 0.025(9) 0.005(7) 0.025(9) -0.004(6) -0.005(7) -0.002(6)
N3 0.014(9) 0.024(10) 0.13(2) 0.022(11) 0.011(11) -0.002(8)
N4 0.020(9) 0.050(12) 0.032(10) 0.003(8) 0.007(7) 0.018(8)
N5 0.023(9) 0.029(10) 0.037(10) 0.006(8) 0.021(8) 0.015(7)
N6 0.022(10) 0.080(15) 0.032(10) 0.025(10) 0.005(8) 0.003(9)
Rh7 0.0236(9) 0.0287(9) 0.0462(10) 0.0021(8) -0.0090(7) -0.0037(7)
Rh8 0.0178(8) 0.0293(9) 0.0422(10) 0.0017(8) 0.0015(7) 0.0004(7)
Rh9 0.0186(8) 0.0260(9) 0.0395(9) -0.0048(7) 0.0084(7) 0.0014(7)
Rh10 0.0183(8) 0.0316(9) 0.0311(9) -0.0025(7) 0.0050(7) 0.0036(7)
Rh11 0.0288(9) 0.0342(10) 0.0369(9) 0.0017(8) 0.0096(7) -0.0025(8)
Rh12 0.0295(9) 0.0346(10) 0.0354(10) -0.0017(8) 0.0172(7) -0.0005(8)
P7 0.034(3) 0.043(3) 0.047(4) 0.003(3) -0.001(3) -0.004(3)
P8 0.031(3) 0.041(3) 0.041(3) 0.009(3) 0.000(2) -0.007(3)
P9 0.025(3) 0.042(4) 0.045(3) -0.005(3) 0.020(2) 0.000(3)
P10 0.022(3) 0.044(4) 0.044(3) -0.001(3) 0.002(2) 0.001(3)
P11 0.033(3) 0.043(4) 0.040(3) -0.002(3) 0.010(2) 0.004(3)
P12 0.027(3) 0.050(4) 0.037(3) -0.003(3) 0.020(2) -0.002(3)
O13 0.027(8) 0.014(8) 0.104(14) -0.010(8) -0.006(8) 0.013(6)
O14 0.023(7) 0.025(8) 0.063(10) -0.003(7) 0.001(7) -0.005(6)
O16 0.043(9) 0.070(12) 0.018(7) -0.017(7) -0.011(6) 0.012(8)
O17 0.038(8) 0.009(7) 0.060(10) -0.007(6) -0.005(7) 0.008(6)
O18 0.042(9) 0.028(8) 0.039(8) -0.003(7) 0.006(7) 0.020(7)
O19 0.039(8) 0.057(10) 0.025(7) -0.002(8) -0.005(6) 0.006(8)
O20 0.034(8) 0.035(9) 0.029(8) 0.005(6) 0.005(6) 0.006(7)
O21 0.035(8) 0.020(8) 0.039(8) -0.001(6) 0.005(6) 0.009(6)
O22 0.037(9) 0.060(11) 0.030(8) -0.013(8) -0.004(7) 0.017(8)
O23 0.038(8) 0.031(8) 0.038(8) 0.000(7) 0.017(6) 0.013(7)
O24 0.027(8) 0.057(11) 0.050(10) -0.011(8) 0.024(7) 0.001(7)
N7 0.072(15) 0.027(11) 0.060(14) 0.007(10) 0.008(12) 0.021(10)
N8 0.042(13) 0.083(17) 0.080(16) -0.042(14) 0.052(12) -0.027(12)
N9 0.040(11) 0.063(14) 0.017(9) 0.004(9) 0.007(8) -0.002(10)
N10 0.045(13) 0.054(14) 0.090(18) 0.014(13) 0.000(12) -0.019(11)
N11 0.019(10) 0.041(12) 0.089(17) 0.000(11) -0.004(10) -0.020(9)
N12 0.022(10) 0.047(13) 0.077(15) -0.003(11) 0.015(10) 0.005(9)

loop_
_atom_type_symbol
_atom_type_description
_atom_type_scat_dispersion_real
_atom_type_scat_dispersion_imag
_atom_type_scat_source
C C 0.0033 0.0016 'International Tables Vol C Tables 4.2.6.8 and 6.1.1.4'
H H 0.0000 0.0000 'International Tables Vol C Tables 4.2.6.8 and 6.1.1.4'
N N 0.0061 0.0033 'International Tables Vol C Tables 4.2.6.8 and 6.1.1.4'
O O 0.0106 0.0060 'International Tables Vol C Tables 4.2.6.8 and 6.1.1.4'
P P 0.1023 0.0942 'International Tables Vol C Tables 4.2.6.8 and 6.1.1.4'
Cl Cl 0.1484 0.1585 'International Tables Vol C Tables 4.2.6.8 and 6.1.1.4'
Rh Rh -1.1178 0.9187 'International Tables Vol C Tables 4.2.6.8 and 6.1.1.4'

loop_
_geom_angle_atom_site_label_1
_geom_angle_atom_site_label_2
_geom_angle_atom_site_label_3
_geom_angle
_geom_angle_site_symmetry_1
_geom_angle_site_symmetry_3
_geom_angle_publ_flag
C20 Rh1 O1 83.1(5) . . ?
C20 Rh1 O5 165.8(6) . . ?
O1 Rh1 O5 82.9(5) . . ?
C20 Rh1 P1 99.7(4) . . ?
O1 Rh1 P1 175.4(4) . . ?
O5 Rh1 P1 94.0(4) . . ?
C20 Rh1 N1 98.9(5) . . ?
O1 Rh1 N1 83.2(5) . . ?
O5 Rh1 N1 82.0(5) . . ?
P1 Rh1 N1 99.9(4) . . ?
C20 Rh1 Rh2 91.8(4) . . ?
O1 Rh1 Rh2 86.1(4) . . ?
O5 Rh1 Rh2 84.7(4) . . ?
P1 Rh1 Rh2 90.18(16) . . ?
N1 Rh1 Rh2 163.8(3) . . ?
C2 Rh2 O6 89.6(5) . . ?
C2 Rh2 O2 173.7(5) . . ?
O6 Rh2 O2 84.3(5) . . ?
C2 Rh2 P2 94.2(4) . . ?
O6 Rh2 P2 175.5(4) . . ?
O2 Rh2 P2 91.9(4) . . ?
C2 Rh2 N2 98.0(5) . . ?
O6 Rh2 N2 83.2(5) . . ?
O2 Rh2 N2 82.8(4) . . ?
P2 Rh2 N2 98.7(3) . . ?
C2 Rh2 Rh1 93.3(3) . . ?
O6 Rh2 Rh1 87.2(4) . . ?
O2 Rh2 Rh1 85.0(3) . . ?
P2 Rh2 Rh1 90.11(14) . . ?
N2 Rh2 Rh1 165.1(3) . . ?
C56 Rh3 O9 86.9(6) . . ?
C56 Rh3 O3 172.3(6) . . ?
O9 Rh3 O3 85.3(5) . . ?
C56 Rh3 P3 92.8(5) . . ?
O9 Rh3 P3 175.1(5) . . ?
O3 Rh3 P3 94.9(4) . . ?
C56 Rh3 N3 98.1(6) . . ?
O9 Rh3 N3 81.3(6) . . ?
O3 Rh3 N3 80.8(6) . . ?
P3 Rh3 N3 103.5(5) . . ?
C56 Rh3 Rh4 96.1(4) . . ?
O9 Rh3 Rh4 86.8(5) . . ?
O3 Rh3 Rh4 83.3(4) . . ?
P3 Rh3 Rh4 88.32(17) . . ?
N3 Rh3 Rh4 160.9(5) . . ?
C38 Rh4 O4 87.7(7) . . ?
C38 Rh4 O10 172.2(7) . . ?
O4 Rh4 O10 84.5(5) . . ?
C38 Rh4 P4 89.4(6) . . ?
O4 Rh4 P4 173.8(5) . . ?
O10 Rh4 P4 98.3(3) . . ?
C38 Rh4 N4 93.8(8) . . ?
O4 Rh4 N4 82.3(5) . . ?
O10 Rh4 N4 85.7(5) . . ?
P4 Rh4 N4 103.4(4) . . ?
C38 Rh4 Rh3 96.2(7) . . ?
O4 Rh4 Rh3 86.0(4) . . ?
O10 Rh4 Rh3 82.7(3) . . ?
P4 Rh4 Rh3 88.84(17) . . ?
N4 Rh4 Rh3 164.2(4) . . ?
C92 Rh5 O7 91.7(5) . . ?
C92 Rh5 O11 177.1(5) . . ?
O7 Rh5 O11 85.4(5) . . ?
C92 Rh5 P5 89.6(4) . . ?
O7 Rh5 P5 172.6(4) . . ?
O11 Rh5 P5 93.3(4) . . ?
C92 Rh5 N5 98.5(5) . . ?
O7 Rh5 N5 83.3(5) . . ?
O11 Rh5 N5 80.6(5) . . ?
P5 Rh5 N5 103.7(3) . . ?
C92 Rh5 Rh6 97.5(3) . . ?
O7 Rh5 Rh6 85.8(4) . . ?
O11 Rh5 Rh6 82.9(4) . . ?
P5 Rh5 Rh6 86.84(15) . . ?
N5 Rh5 Rh6 160.9(3) . . ?
C74 Rh6 O12 92.2(5) . . ?
C74 Rh6 O8 174.9(5) . . ?
O12 Rh6 O8 82.8(5) . . ?
C74 Rh6 P6 90.5(4) . . ?
O12 Rh6 P6 173.7(4) . . ?
O8 Rh6 P6 94.4(4) . . ?
C74 Rh6 N6 97.9(5) . . ?
O12 Rh6 N6 84.1(5) . . ?
O8 Rh6 N6 82.4(5) . . ?
P6 Rh6 N6 101.2(4) . . ?
C74 Rh6 Rh5 96.5(3) . . ?
O12 Rh6 Rh5 88.1(3) . . ?
O8 Rh6 Rh5 82.6(4) . . ?
P6 Rh6 Rh5 85.94(16) . . ?
N6 Rh6 Rh5 163.8(3) . . ?
C1 P1 C13 101.0(7) . . ?
C1 P1 C7 109.4(6) . . ?
C13 P1 C7 101.2(7) . . ?
C1 P1 Rh1 109.8(5) . . ?
C13 P1 Rh1 111.6(5) . . ?
C7 P1 Rh1 121.6(5) . . ?
C19 P2 C31 105.6(7) . . ?
C19 P2 C25 106.8(6) . . ?
C31 P2 C25 99.5(6) . . ?
C19 P2 Rh2 106.6(5) . . ?
C31 P2 Rh2 111.6(5) . . ?
C25 P2 Rh2 125.1(5) . . ?
C37 P3 C43 106.4(9) . . ?
C37 P3 C49 99.5(9) . . ?
C43 P3 C49 105.6(8) . . ?
C37 P3 Rh3 112.2(7) . . ?
C43 P3 Rh3 115.5(6) . . ?
C49 P3 Rh3 116.1(6) . . ?
C55 P4 C61 107.8(8) . . ?
C55 P4 C67 100.2(9) . . ?
C61 P4 C67 101.2(8) . . ?
C55 P4 Rh4 114.5(5) . . ?
C61 P4 Rh4 112.8(6) . . ?
C67 P4 Rh4 118.6(6) . . ?
C73 P5 C85 102.3(9) . . ?
C73 P5 C79 103.1(6) . . ?
C85 P5 C79 104.1(9) . . ?
C73 P5 Rh5 113.8(5) . . ?
C85 P5 Rh5 110.4(8) . . ?
C79 P5 Rh5 121.1(5) . . ?
C91 P6 C103 104.3(7) . . ?
C91 P6 C97 103.9(7) . . ?
C103 P6 C97 103.6(7) . . ?
C91 P6 Rh6 114.1(5) . . ?
C103 P6 Rh6 109.5(6) . . ?
C97 P6 Rh6 119.9(6) . . ?
C301 O1 Rh1 121.1(11) . . ?
C301 O2 Rh2 116.5(10) . . ?
C308 O3 Rh3 123.5(11) . . ?
C308 O4 Rh4 120.1(11) . . ?
C309 O5 Rh1 119.1(11) . . ?
C309 O6 Rh2 119.8(11) . . ?
C316 O7 Rh5 117.6(12) . . ?
C316 O8 Rh6 121.6(12) . . ?
C317 O9 Rh3 120.2(12) . . ?
C317 O10 Rh4 122.2(10) . . ?
C324 O11 Rh5 119.9(10) . . ?
C324 O12 Rh6 117.4(10) . . ?
C2 C1 C6 120.0 . . ?
C2 C1 P1 118.6(7) . . ?
C6 C1 P1 121.0(7) . . ?
C1 C2 C3 120.0 . . ?
C1 C2 Rh2 122.5(6) . . ?
C3 C2 Rh2 117.4(6) . . ?
C4 C3 C2 120.0 . . ?
C5 C4 C3 120.0 . . ?
C4 C5 C6 120.0 . . ?
C5 C6 C1 120.0 . . ?
C8 C7 C12 120.0 . . ?
C8 C7 P1 117.3(7) . . ?
C12 C7 P1 122.5(7) . . ?
C9 C8 C7 120.0 . . ?
C8 C9 C10 120.0 . . ?
C11 C10 C9 120.0 . . ?
C10 C11 C12 120.0 . . ?
C11 C12 C7 120.0 . . ?
C14 C13 C18 120.0 . . ?
C14 C13 P1 117.8(8) . . ?
C18 C13 P1 122.1(8) . . ?
C13 C14 C15 120.0 . . ?
C16 C15 C14 120.0 . . ?
C15 C16 C17 120.0 . . ?
C16 C17 C18 120.0 . . ?
C17 C18 C13 120.0 . . ?
C20 C19 C24 120.0 . . ?
C20 C19 P2 118.6(7) . . ?
C24 C19 P2 121.4(7) . . ?
C21 C20 C19 120.0 . . ?
C21 C20 Rh1 117.8(7) . . ?
C19 C20 Rh1 121.9(7) . . ?
C20 C21 C22 120.0 . . ?
C21 C22 C23 120.0 . . ?
C24 C23 C22 120.0 . . ?
C23 C24 C19 120.0 . . ?
C26 C25 C30 120.0 . . ?
C26 C25 P2 118.8(7) . . ?
C30 C25 P2 121.0(7) . . ?
C25 C26 C27 120.0 . . ?
C28 C27 C26 120.0 . . ?
C27 C28 C29 120.0 . . ?
C30 C29 C28 120.0 . . ?
C29 C30 C25 120.0 . . ?
C32 C31 C36 120.0 . . ?
C32 C31 P2 121.2(8) . . ?
C36 C31 P2 118.5(8) . . ?
C33 C32 C31 120.0 . . ?
C32 C33 C34 120.0 . . ?
C35 C34 C33 120.0 . . ?
C34 C35 C36 120.0 . . ?
C35 C36 C31 120.0 . . ?
C38 C37 C42 127(2) . . ?
C38 C37 P3 117.7(16) . . ?
C42 C37 P3 114.4(19) . . ?
C37 C38 C39 116.2(19) . . ?
C37 C38 Rh4 120.9(17) . . ?
C39 C38 Rh4 119.3(17) . . ?
C40 C39 C38 123(2) . . ?
C41 C40 C39 118(2) . . ?
C40 C41 C42 124(2) . . ?
C37 C42 C41 111(2) . . ?
C44 C43 C48 120.0 . . ?
C44 C43 P3 118.8(11) . . ?
C48 C43 P3 121.2(11) . . ?
C45 C44 C43 120.0 . . ?
C44 C45 C46 120.0 . . ?
C47 C46 C45 120.0 . . ?
C46 C47 C48 120.0 . . ?
C47 C48 C43 120.0 . . ?
C50 C49 C54 120.0 . . ?
C50 C49 P3 119.6(10) . . ?
C54 C49 P3 120.3(10) . . ?
C51 C50 C49 120.0 . . ?
C52 C51 C50 120.0 . . ?
C51 C52 C53 120.0 . . ?
C54 C53 C52 120.0 . . ?
C53 C54 C49 120.0 . . ?
C56 C55 C60 120.0 . . ?
C56 C55 P4 119.0(9) . . ?
C60 C55 P4 121.0(9) . . ?
C55 C56 C57 120.0 . . ?
C55 C56 Rh3 121.5(8) . . ?
C57 C56 Rh3 118.5(8) . . ?
C58 C57 C56 120.0 . . ?
C59 C58 C57 120.0 . . ?
C58 C59 C60 120.0 . . ?
C59 C60 C55 120.0 . . ?
C62 C61 C66 120.0 . . ?
C62 C61 P4 117.8(10) . . ?
C66 C61 P4 122.0(10) . . ?
C61 C62 C63 120.0 . . ?
C64 C63 C62 120.0 . . ?
C63 C64 C65 120.0 . . ?
C64 C65 C66 120.0 . . ?
C65 C66 C61 120.0 . . ?
C68 C67 C72 120.0 . . ?
C68 C67 P4 116.6(10) . . ?
C72 C67 P4 123.3(10) . . ?
C67 C68 C69 120.0 . . ?
C70 C69 C68 120.0 . . ?
C69 C70 C71 120.0 . . ?
C72 C71 C70 120.0 . . ?
C71 C72 C67 120.0 . . ?
C74 C73 C78 120.0 . . ?
C74 C73 P5 118.2(7) . . ?
C78 C73 P5 121.4(7) . . ?
C75 C74 C73 120.0 . . ?
C75 C74 Rh6 119.5(6) . . ?
C73 C74 Rh6 120.5(6) . . ?
C76 C75 C74 120.0 . . ?
C75 C76 C77 120.0 . . ?
C78 C77 C76 120.0 . . ?
C77 C78 C73 120.0 . . ?
C80 C79 C84 120.0 . . ?
C80 C79 P5 122.5(7) . . ?
C84 C79 P5 117.2(7) . . ?
C79 C80 C81 120.0 . . ?
C82 C81 C80 120.0 . . ?
C83 C82 C81 120.0 . . ?
C82 C83 C84 120.0 . . ?
C83 C84 C79 120.0 . . ?
C86 C85 C90 117(2) . . ?
C86 C85 P5 124.7(18) . . ?
C90 C85 P5 118.6(18) . . ?
C87 C86 C85 126(2) . . ?
C88 C87 C86 120(2) . . ?
C87 C88 C89 116(3) . . ?
C90 C89 C88 125(3) . . ?
C89 C90 C85 116(2) . . ?
C92 C91 C96 120.0 . . ?
C92 C91 P6 118.1(7) . . ?
C96 C91 P6 121.3(7) . . ?
C91 C92 C93 120.0 . . ?
C91 C92 Rh5 119.1(7) . . ?
C93 C92 Rh5 120.9(7) . . ?
C94 C93 C92 120.0 . . ?
C93 C94 C95 120.0 . . ?
C94 C95 C96 120.0 . . ?
C95 C96 C91 120.0 . . ?
C98 C97 C102 120.0 . . ?
C98 C97 P6 118.9(9) . . ?
C102 C97 P6 121.1(9) . . ?
C99 C98 C97 120.0 . . ?
C100 C99 C98 120.0 . . ?
C99 C100 C101 120.0 . . ?
C100 C101 C102 120.0 . . ?
C101 C102 C97 120.0 . . ?
C104 C103 C108 120.0 . . ?
C104 C103 P6 121.1(9) . . ?
C108 C103 P6 118.9(9) . . ?
C103 C104 C105 120.0 . . ?
C106 C105 C104 120.0 . . ?
C107 C106 C105 120.0 . . ?
C106 C107 C108 120.0 . . ?
C107 C108 C103 120.0 . . ?
O1 C301 O2 126.3(14) . . ?
O1 C301 C302 116.0(16) . . ?
O2 C301 C302 117.6(15) . . ?
C303 C302 C307 120.0 . . ?
C303 C302 C301 118.3(11) . . ?
C307 C302 C301 121.5(11) . . ?
C304 C303 C302 120.0 . . ?
C303 C304 C305 120.0 . . ?
C304 C305 C306 120.0 . . ?
C304 C305 C308 120.1(12) . . ?
C306 C305 C308 119.5(12) . . ?
C307 C306 C305 120.0 . . ?
C306 C307 C302 120.0 . . ?
O3 C308 O4 122.1(11) . . ?
O3 C308 C305 119.1(17) . . ?
O4 C308 C305 118.8(17) . . ?
O5 C309 O6 124.3(14) . . ?
O5 C309 C310 119.0(15) . . ?
O6 C309 C310 116.6(15) . . ?
C311 C310 C315 120.0 . . ?
C311 C310 C309 120.5(11) . . ?
C315 C310 C309 119.1(11) . . ?
C312 C311 C310 120.0 . . ?
C311 C312 C313 120.0 . . ?
C314 C313 C312 120.0 . . ?
C314 C313 C316 120.3(12) . . ?
C312 C313 C316 119.6(12) . . ?
C313 C314 C315 120.0 . . ?
C314 C315 C310 120.0 . . ?
O8 C316 O7 125.6(15) . . ?
O8 C316 C313 120.4(18) . . ?
O7 C316 C313 113.8(17) . . ?
O10 C317 O9 123.0(13) . . ?
O10 C317 C318 118.9(15) . . ?
O9 C317 C318 117.5(16) . . ?
C319 C318 C323 120.0 . . ?
C319 C318 C317 118.9(11) . . ?
C323 C318 C317 120.6(11) . . ?
C320 C319 C318 120.0 . . ?
C319 C320 C321 120.0 . . ?
C320 C321 C322 120.0 . . ?
C320 C321 C324 118.3(10) . . ?
C322 C321 C324 121.3(10) . . ?
C321 C322 C323 120.0 . . ?
C322 C323 C318 120.0 . . ?
O12 C324 O11 126.0(13) . . ?
O12 C324 C321 120.5(15) . . ?
O11 C324 C321 113.5(14) . . ?
C325 N1 C329 120.0 . . ?
C325 N1 Rh1 125.6(6) . . ?
C329 N1 Rh1 113.9(6) . . ?
C326 C325 N1 120.0 . . ?
C325 C326 C327 120.0 . . ?
C328 C327 C326 120.0 . . ?
C329 C328 C327 120.0 . . ?
C328 C329 N1 120.0 . . ?
C330 N2 C334 120.0 . . ?
C330 N2 Rh2 114.8(7) . . ?
C334 N2 Rh2 124.2(7) . . ?
C331 C330 N2 120.0 . . ?
C330 C331 C332 120.0 . . ?
C331 C332 C333 120.0 . . ?
C334 C333 C332 120.0 . . ?
C333 C334 N2 120.0 . . ?
C335 N3 C339 120.0 . . ?
C335 N3 Rh3 119.4(10) . . ?
C339 N3 Rh3 118.9(10) . . ?
N3 C335 C336 120.0 . . ?
C337 C336 C335 120.0 . . ?
C336 C337 C338 120.0 . . ?
C339 C338 C337 120.0 . . ?
C338 C339 N3 120.0 . . ?
C340 N4 C344 120.0 . . ?
C340 N4 Rh4 122.1(7) . . ?
C344 N4 Rh4 117.7(7) . . ?
N4 C340 C341 120.0 . . ?
C342 C341 C340 120.0 . . ?
C341 C342 C343 120.0 . . ?
C342 C343 C344 120.0 . . ?
C343 C344 N4 120.0 . . ?
C345 N5 C349 120.0 . . ?
C345 N5 Rh5 115.1(6) . . ?
C349 N5 Rh5 124.9(6) . . ?
N5 C345 C346 120.0 . . ?
C347 C346 C345 120.0 . . ?
C348 C347 C346 120.0 . . ?
C347 C348 C349 120.0 . . ?
C348 C349 N5 120.0 . . ?
C350 N6 C354 120.0 . . ?
C350 N6 Rh6 124.8(7) . . ?
C354 N6 Rh6 114.7(7) . . ?
C351 C350 N6 120.0 . . ?
C350 C351 C352 120.0 . . ?
C351 C352 C353 120.0 . . ?
C354 C353 C352 120.0 . . ?
C353 C354 N6 120.0 . . ?
C128 Rh7 O13 89.6(7) . . ?
C128 Rh7 O17 173.5(6) . . ?
O13 Rh7 O17 84.2(6) . . ?
C128 Rh7 P7 90.3(5) . . ?
O13 Rh7 P7 175.3(4) . . ?
O17 Rh7 P7 96.1(4) . . ?
C128 Rh7 N7 97.5(6) . . ?
O13 Rh7 N7 85.3(6) . . ?
O17 Rh7 N7 80.4(5) . . ?
P7 Rh7 N7 99.3(5) . . ?
C128 Rh7 Rh8 97.7(4) . . ?
O13 Rh7 Rh8 85.7(4) . . ?
O17 Rh7 Rh8 83.5(3) . . ?
P7 Rh7 Rh8 89.73(19) . . ?
N7 Rh7 Rh8 162.3(4) . . ?
C110 Rh8 O14 172.0(6) . . ?
C110 Rh8 O18 89.8(6) . . ?
O14 Rh8 O18 82.5(6) . . ?
C110 Rh8 P8 90.8(5) . . ?
O14 Rh8 P8 97.0(4) . . ?
O18 Rh8 P8 175.4(4) . . ?
C110 Rh8 N8 93.4(6) . . ?
O14 Rh8 N8 83.7(6) . . ?
O18 Rh8 N8 82.8(6) . . ?
P8 Rh8 N8 101.7(5) . . ?
C110 Rh8 Rh7 96.5(4) . . ?
O14 Rh8 Rh7 85.1(4) . . ?
O18 Rh8 Rh7 86.5(4) . . ?
P8 Rh8 Rh7 88.91(18) . . ?
N8 Rh8 Rh7 165.4(5) . . ?
C164 Rh9 O21 91.5(5) . . ?
C164 Rh9 O15 171.8(6) . . ?
O21 Rh9 O15 80.4(5) . . ?
C164 Rh9 P9 90.6(4) . . ?
O21 Rh9 P9 172.7(4) . . ?
O15 Rh9 P9 97.1(4) . . ?
C164 Rh9 N9 97.7(6) . . ?
O21 Rh9 N9 85.3(5) . . ?
O15 Rh9 N9 83.3(5) . . ?
P9 Rh9 N9 101.3(4) . . ?
C164 Rh9 Rh10 97.5(4) . . ?
O21 Rh9 Rh10 87.4(3) . . ?
O15 Rh9 Rh10 80.7(4) . . ?
P9 Rh9 Rh10 85.32(17) . . ?
N9 Rh9 Rh10 163.3(4) . . ?
C146 Rh10 O22 176.3(6) . . ?
C146 Rh10 O16 94.6(6) . . ?
O22 Rh10 O16 81.8(6) . . ?
C146 Rh10 P10 88.3(5) . . ?
O22 Rh10 P10 95.2(4) . . ?
O16 Rh10 P10 171.8(5) . . ?
C146 Rh10 N10 97.3(6) . . ?
O22 Rh10 N10 83.0(6) . . ?
O16 Rh10 N10 84.0(6) . . ?
P10 Rh10 N10 103.3(5) . . ?
C146 Rh10 Rh9 97.5(4) . . ?
O22 Rh10 Rh9 81.6(4) . . ?
O16 Rh10 Rh9 86.4(5) . . ?
P10 Rh10 Rh9 85.67(18) . . ?
N10 Rh10 Rh9 162.9(4) . . ?
C200 Rh11 O19 87.2(6) . . ?
C200 Rh11 O23 170.7(6) . . ?
O19 Rh11 O23 83.5(5) . . ?
C200 Rh11 P11 98.0(5) . . ?
O19 Rh11 P11 173.2(5) . . ?
O23 Rh11 P11 91.3(4) . . ?
C200 Rh11 N11 96.7(6) . . ?
O19 Rh11 N11 83.5(6) . . ?
O23 Rh11 N11 82.9(6) . . ?
P11 Rh11 N11 100.1(5) . . ?
C200 Rh11 Rh12 93.3(5) . . ?
O19 Rh11 Rh12 86.3(5) . . ?
O23 Rh11 Rh12 85.4(4) . . ?
P11 Rh11 Rh12 89.02(18) . . ?
N11 Rh11 Rh12 165.3(5) . . ?
C182 Rh12 O24 86.3(6) . . ?
C182 Rh12 P12 96.1(5) . . ?
O24 Rh12 P12 174.2(5) . . ?
C182 Rh12 O20 172.0(6) . . ?
O24 Rh12 O20 85.8(6) . . ?
P12 Rh12 O20 91.8(4) . . ?
C182 Rh12 N12 99.7(6) . . ?
O24 Rh12 N12 84.5(6) . . ?
P12 Rh12 N12 100.3(4) . . ?
O20 Rh12 N12 80.1(5) . . ?
C182 Rh12 Rh11 95.0(4) . . ?
O24 Rh12 Rh11 84.3(5) . . ?
P12 Rh12 Rh11 90.23(19) . . ?
O20 Rh12 Rh11 83.8(4) . . ?
N12 Rh12 Rh11 160.9(4) . . ?
C109 P7 C121 105.5(8) . . ?
C109 P7 C115 100.4(8) . . ?
C121 P7 C115 100.0(8) . . ?
C109 P7 Rh7 112.2(5) . . ?
C121 P7 Rh7 116.9(7) . . ?
C115 P7 Rh7 119.7(6) . . ?
C127 P8 C133 105.1(9) . . ?
C127 P8 C139 103.3(9) . . ?
C133 P8 C139 101.9(10) . . ?
C127 P8 Rh8 112.2(5) . . ?
C133 P8 Rh8 112.7(7) . . ?
C139 P8 Rh8 120.1(7) . . ?
C145 P9 C157 102.2(8) . . ?
C145 P9 C151 104.6(8) . . ?
C157 P9 C151 104.7(8) . . ?
C145 P9 Rh9 113.0(5) . . ?
C157 P9 Rh9 111.1(6) . . ?
C151 P9 Rh9 119.5(6) . . ?
C163 P10 C175 105.7(8) . . ?
C163 P10 C169 101.2(8) . . ?
C175 P10 C169 102.9(8) . . ?
C163 P10 Rh10 113.2(6) . . ?
C175 P10 Rh10 113.3(6) . . ?
C169 P10 Rh10 119.0(6) . . ?
C193 P11 C181 109.0(9) . . ?
C193 P11 C187 99.1(9) . . ?
C181 P11 C187 102.9(8) . . ?
C193 P11 Rh11 122.2(6) . . ?
C181 P11 Rh11 108.8(6) . . ?
C187 P11 Rh11 113.0(6) . . ?
C205 P12 C199 106.7(10) . . ?
C205 P12 C211 100.3(11) . . ?
C199 P12 C211 105.5(9) . . ?
C205 P12 Rh12 124.0(8) . . ?
C199 P12 Rh12 107.7(6) . . ?
C211 P12 Rh12 111.2(8) . . ?
C401 O13 Rh7 122.4(13) . . ?
C401 O14 Rh8 122.1(12) . . ?
C408 O15 Rh9 125.9(13) . . ?
C408 O16 Rh10 119.0(13) . . ?
C409 O17 Rh7 128.0(13) . . ?
C409 O18 Rh8 118.2(12) . . ?
C416 O19 Rh11 120.4(12) . . ?
C416 O20 Rh12 117.7(12) . . ?
C417 O21 Rh9 117.4(12) . . ?
C417 O22 Rh10 125.1(12) . . ?
C424 O23 Rh11 118.9(13) . . ?
C424 O24 Rh12 124.6(14) . . ?
C110 C109 C114 120.0 . . ?
C110 C109 P7 121.3(8) . . ?
C114 C109 P7 118.7(8) . . ?
C111 C110 C109 120.0 . . ?
C111 C110 Rh8 119.9(8) . . ?
C109 C110 Rh8 120.1(8) . . ?
C110 C111 C112 120.0 . . ?
C111 C112 C113 120.0 . . ?
C112 C113 C114 120.0 . . ?
C113 C114 C109 120.0 . . ?
C116 C115 C120 120.0 . . ?
C116 C115 P7 115.2(9) . . ?
C120 C115 P7 124.8(9) . . ?
C117 C116 C115 120.0 . . ?
C116 C117 C118 120.0 . . ?
C117 C118 C119 120.0 . . ?
C120 C119 C118 120.0 . . ?
C119 C120 C115 120.0 . . ?
C122 C121 C126 120.0 . . ?
C122 C121 P7 119.6(11) . . ?
C126 C121 P7 119.7(11) . . ?
C121 C122 C123 120.0 . . ?
C124 C123 C122 120.0 . . ?
C123 C124 C125 120.0 . . ?
C126 C125 C124 120.0 . . ?
C125 C126 C121 120.0 . . ?
C128 C127 C132 120.0 . . ?
C128 C127 P8 121.4(8) . . ?
C132 C127 P8 118.5(8) . . ?
C127 C128 C129 120.0 . . ?
C127 C128 Rh7 119.4(8) . . ?
C129 C128 Rh7 120.5(8) . . ?
C130 C129 C128 120.0 . . ?
C131 C130 C129 120.0 . . ?
C130 C131 C132 120.0 . . ?
C131 C132 C127 120.0 . . ?
C134 C133 C138 120.0 . . ?
C134 C133 P8 120.2(13) . . ?
C138 C133 P8 118.5(13) . . ?
C135 C134 C133 120.0 . . ?
C134 C135 C136 120.0 . . ?
C135 C136 C137 120.0 . . ?
C138 C137 C136 120.0 . . ?
C137 C138 C133 120.0 . . ?
C140 C139 C144 120.0 . . ?
C140 C139 P8 116.7(13) . . ?
C144 C139 P8 123.0(13) . . ?
C139 C140 C141 120.0 . . ?
C140 C141 C142 120.0 . . ?
C143 C142 C141 120.0 . . ?
C142 C143 C144 120.0 . . ?
C143 C144 C139 120.0 . . ?
C146 C145 C150 120.0 . . ?
C146 C145 P9 117.0(8) . . ?
C150 C145 P9 120.8(9) . . ?
C145 C146 C147 120.0 . . ?
C145 C146 Rh10 118.8(8) . . ?
C147 C146 Rh10 121.2(8) . . ?
C146 C147 C148 120.0 . . ?
C149 C148 C147 120.0 . . ?
C148 C149 C150 120.0 . . ?
C149 C150 C145 120.0 . . ?
C152 C151 C156 120.0 . . ?
C152 C151 P9 122.2(9) . . ?
C156 C151 P9 117.7(9) . . ?
C151 C152 C153 120.0 . . ?
C152 C153 C154 120.0 . . ?
C153 C154 C155 120.0 . . ?
C156 C155 C154 120.0 . . ?
C155 C156 C151 120.0 . . ?
C158 C157 C162 120.0 . . ?
C158 C157 P9 119.6(10) . . ?
C162 C157 P9 120.4(10) . . ?
C159 C158 C157 120.0 . . ?
C158 C159 C160 120.0 . . ?
C159 C160 C161 120.0 . . ?
C162 C161 C160 120.0 . . ?
C161 C162 C157 120.0 . . ?
C164 C163 C168 120.0 . . ?
C164 C163 P10 116.4(9) . . ?
C168 C163 P10 121.6(9) . . ?
C165 C164 C163 120.0 . . ?
C165 C164 Rh9 120.5(8) . . ?
C163 C164 Rh9 119.3(8) . . ?
C166 C165 C164 120.0 . . ?
C165 C166 C167 120.0 . . ?
C168 C167 C166 120.0 . . ?
C167 C168 C163 120.0 . . ?
C170 C169 C174 120.0 . . ?
C170 C169 P10 119.1(10) . . ?
C174 C169 P10 120.9(10) . . ?
C169 C170 C171 120.0 . . ?
C172 C171 C170 120.0 . . ?
C173 C172 C171 120.0 . . ?
C172 C173 C174 120.0 . . ?
C173 C174 C169 120.0 . . ?
C176 C175 C180 120.0 . . ?
C176 C175 P10 122.7(10) . . ?
C180 C175 P10 117.3(10) . . ?
C177 C176 C175 120.0 . . ?
C176 C177 C178 120.0 . . ?
C179 C178 C177 120.0 . . ?
C178 C179 C180 120.0 . . ?
C179 C180 C175 120.0 . . ?
C182 C181 C186 120.0 . . ?
C182 C181 P11 119.8(9) . . ?
C186 C181 P11 120.2(9) . . ?
C181 C182 C183 120.0 . . ?
C181 C182 Rh12 120.8(8) . . ?
C183 C182 Rh12 119.1(8) . . ?
C184 C183 C182 120.0 . . ?
C183 C184 C185 120.0 . . ?
C186 C185 C184 120.0 . . ?
C185 C186 C181 120.0 . . ?
C188 C187 C192 120.0 . . ?
C188 C187 P11 121.4(10) . . ?
C192 C187 P11 118.6(10) . . ?
C189 C188 C187 120.0 . . ?
C188 C189 C190 120.0 . . ?
C191 C190 C189 120.0 . . ?
C192 C191 C190 120.0 . . ?
C191 C192 C187 120.0 . . ?
C194 C193 C198 120.0 . . ?
C194 C193 P11 119.7(11) . . ?
C198 C193 P11 120.1(11) . . ?
C193 C194 C195 120.0 . . ?
C194 C195 C196 120.0 . . ?
C197 C196 C195 120.0 . . ?
C198 C197 C196 120.0 . . ?
C197 C198 C193 120.0 . . ?
C200 C199 C204 120.0 . . ?
C200 C199 P12 120.0(9) . . ?
C204 C199 P12 120.0(9) . . ?
C199 C200 C201 120.0 . . ?
C199 C200 Rh11 120.7(8) . . ?
C201 C200 Rh11 119.0(8) . . ?
C200 C201 C202 120.0 . . ?
C203 C202 C201 120.0 . . ?
C202 C203 C204 120.0 . . ?
C203 C204 C199 120.0 . . ?
C206 C205 C210 116(2) . . ?
C206 C205 P12 122.7(18) . . ?
C210 C205 P12 121(2) . . ?
C207 C206 C205 125(2) . . ?
C206 C207 C208 115(3) . . ?
C209 C208 C207 123(3) . . ?
C208 C209 C210 121(3) . . ?
C209 C210 C205 120(3) . . ?
C212 C211 C216 116(2) . . ?
C212 C211 P12 122.0(18) . . ?
C216 C211 P12 122.3(18) . . ?
C211 C212 C213 124(2) . . ?
C214 C213 C212 124(3) . . ?
C213 C214 C215 113(3) . . ?
C216 C215 C214 123(3) . . ?
C215 C216 C211 120(3) . . ?
O13 C401 O14 121.0(16) . . ?
O13 C401 C402 120(2) . . ?
O14 C401 C402 118.6(19) . . ?
C403 C402 C407 116(2) . . ?
C403 C402 C401 121(2) . . ?
C407 C402 C401 122(2) . . ?
C402 C403 C404 125(2) . . ?
C403 C404 C405 117(3) . . ?
C406 C405 C404 119(2) . . ?
C406 C405 C408 119(2) . . ?
C404 C405 C408 122(2) . . ?
C405 C406 C407 124(3) . . ?
C406 C407 C402 118(2) . . ?
O15 C408 O16 120.1(17) . . ?
O15 C408 C405 120(2) . . ?
O16 C408 C405 118.9(19) . . ?
O17 C409 O18 120.6(16) . . ?
O17 C409 C410 123(2) . . ?
O18 C409 C410 116.2(19) . . ?
C411 C410 C415 120.0 . . ?
C411 C410 C409 123.3(14) . . ?
C415 C410 C409 116.5(14) . . ?
C412 C411 C410 120.0 . . ?
C413 C412 C411 120.0 . . ?
C414 C413 C412 120.0 . . ?
C414 C413 C416 119.4(12) . . ?
C412 C413 C416 120.2(12) . . ?
C413 C414 C415 120.0 . . ?
C414 C415 C410 120.0 . . ?
O20 C416 O19 124.3(15) . . ?
O20 C416 C413 117.5(16) . . ?
O19 C416 C413 118.2(17) . . ?
O21 C417 O22 121.4(15) . . ?
O21 C417 C418 124.2(19) . . ?
O22 C417 C418 114.4(18) . . ?
C423 C418 C417 125(2) . . ?
C423 C418 C419 116.4(19) . . ?
C417 C418 C419 118.4(19) . . ?
C420 C419 C418 116(2) . . ?
C421 C420 C419 124(2) . . ?
C420 C421 C422 118(2) . . ?
C420 C421 C424 121(2) . . ?
C422 C421 C424 120(2) . . ?
C423 C422 C421 122(2) . . ?
C418 C423 C422 123(3) . . ?
O23 C424 O24 122.6(17) . . ?
O23 C424 C421 120(2) . . ?
O24 C424 C421 117(2) . . ?
C425 N7 C429 120.0 . . ?
C425 N7 Rh7 117.4(9) . . ?
C429 N7 Rh7 118.8(8) . . ?
C426 C425 N7 120.0 . . ?
C425 C426 C427 120.0 . . ?
C428 C427 C426 120.0 . . ?
C429 C428 C427 120.0 . . ?
C428 C429 N7 120.0 . . ?
C430 N8 C434 120.0 . . ?
C430 N8 Rh8 121.9(9) . . ?
C434 N8 Rh8 118.0(9) . . ?
N8 C430 C431 120.0 . . ?
C432 C431 C430 120.0 . . ?
C431 C432 C433 120.0 . . ?
C432 C433 C434 120.0 . . ?
C433 C434 N8 120.0 . . ?
C435 N9 C439 120.0 . . ?
C435 N9 Rh9 114.4(8) . . ?
C439 N9 Rh9 125.4(8) . . ?
N9 C435 C436 120.0 . . ?
C437 C436 C435 120.0 . . ?
C436 C437 C438 120.0 . . ?
C439 C438 C437 120.0 . . ?
C438 C439 N9 120.0 . . ?
C440 N10 C444 120.0 . . ?
C440 N10 Rh10 122.9(10) . . ?
C444 N10 Rh10 116.3(10) . . ?
C441 C440 N10 120.0 . . ?
C442 C441 C440 120.0 . . ?
C441 C442 C443 120.0 . . ?
C442 C443 C444 120.0 . . ?
C443 C444 N10 120.0 . . ?
C445 N11 C449 120.0 . . ?
C445 N11 Rh11 117.4(10) . . ?
C449 N11 Rh11 122.6(10) . . ?
N11 C445 C446 120.0 . . ?
C447 C446 C445 120.0 . . ?
C446 C447 C448 120.0 . . ?
C449 C448 C447 120.0 . . ?
C448 C449 N11 120.0 . . ?
C450 N12 C454 120.0 . . ?
C450 N12 Rh12 125.8(8) . . ?
C454 N12 Rh12 113.1(8) . . ?
C451 C450 N12 120.0 . . ?
C450 C451 C452 120.0 . . ?
C453 C452 C451 120.0 . . ?
C452 C453 C454 120.0 . . ?
C453 C454 N12 120.0 . . ?
Cl1 C1S Cl2 111(2) . . ?
Cl3 C2S Cl4 110.3(10) . . ?
Cl6 C3S Cl5 112.7(16) . . ?
Cl7 C4S Cl8 116(2) . . ?
Cl9 C5S Cl10 105(2) . . ?
Cl11 C6S Cl12 121(3) . . ?
Cl13 C7S Cl14 108(3) . . ?
Cl1C C8S Cl1B 52.6(15) . . ?
Cl1C C8S Cl1A 60(2) . . ?
Cl1B C8S Cl1A 111(2) . . ?
Cl1C C8S Cl15 110(2) . . ?
Cl1B C8S Cl15 91.0(16) . . ?
Cl1A C8S Cl15 99(2) . . ?
Cl17 C9S Cl18 110.5(6) . . ?
Cl19 C10S Cl20 107(3) . . ?
Cl21 C11S Cl22 101(4) . . ?
Cl24 C12S Cl23 111(3) . . ?
Cl26 C13S Cl25 103(3) . . ?
Cl28 C14S Cl27 110.8(9) . . ?
Cl29 C15S Cl30 110.9(6) . . ?
Cl32 C16S Cl31 111.4(9) . . ?

loop_
_geom_bond_atom_site_label_1
_geom_bond_atom_site_label_2
_geom_bond_distance
_geom_bond_site_symmetry_2
_geom_bond_publ_flag
Rh1 C20 2.065(9) . ?
Rh1 O1 2.112(14) . ?
Rh1 O5 2.135(12) . ?
Rh1 P1 2.196(5) . ?
Rh1 N1 2.262(10) . ?
Rh1 Rh2 2.529(2) . ?
Rh2 C2 2.047(9) . ?
Rh2 O6 2.093(13) . ?
Rh2 O2 2.197(13) . ?
Rh2 P2 2.198(5) . ?
Rh2 N2 2.237(10) . ?
Rh3 C56 2.095(11) . ?
Rh3 O9 2.104(14) . ?
Rh3 O3 2.153(14) . ?
Rh3 P3 2.212(6) . ?
Rh3 N3 2.254(14) . ?
Rh3 Rh4 2.562(2) . ?
Rh4 C38 2.02(2) . ?
Rh4 O4 2.100(14) . ?
Rh4 O10 2.216(12) . ?
Rh4 P4 2.223(5) . ?
Rh4 N4 2.279(12) . ?
Rh5 C92 2.062(9) . ?
Rh5 O7 2.147(13) . ?
Rh5 O11 2.182(12) . ?
Rh5 P5 2.204(6) . ?
Rh5 N5 2.258(10) . ?
Rh5 Rh6 2.556(2) . ?
Rh6 C74 2.051(8) . ?
Rh6 O12 2.124(12) . ?
Rh6 O8 2.166(13) . ?
Rh6 P6 2.201(5) . ?
Rh6 N6 2.275(11) . ?
P1 C1 1.797(10) . ?
P1 C13 1.859(12) . ?
P1 C7 1.862(11) . ?
P2 C19 1.804(10) . ?
P2 C31 1.840(12) . ?
P2 C25 1.892(11) . ?
P3 C37 1.81(2) . ?
P3 C43 1.821(15) . ?
P3 C49 1.864(15) . ?
P4 C55 1.786(12) . ?
P4 C61 1.830(14) . ?
P4 C67 1.846(14) . ?
P5 C73 1.766(10) . ?
P5 C85 1.78(2) . ?
P5 C79 1.843(10) . ?
P6 C91 1.777(11) . ?
P6 C103 1.834(13) . ?
P6 C97 1.845(13) . ?
O1 C301 1.25(2) . ?
O2 C301 1.30(2) . ?
O3 C308 1.24(2) . ?
O4 C308 1.29(2) . ?
O5 C309 1.29(2) . ?
O6 C309 1.30(2) . ?
O7 C316 1.26(3) . ?
O8 C316 1.23(2) . ?
O9 C317 1.30(2) . ?
O10 C317 1.24(2) . ?
O11 C324 1.33(2) . ?
O12 C324 1.24(2) . ?
C1 C2 1.3900 . ?
C1 C6 1.3900 . ?
C2 C3 1.3900 . ?
C3 C4 1.3900 . ?
C4 C5 1.3900 . ?
C5 C6 1.3900 . ?
C7 C8 1.3900 . ?
C7 C12 1.3900 . ?
C8 C9 1.3900 . ?
C9 C10 1.3900 . ?
C10 C11 1.3900 . ?
C11 C12 1.3900 . ?
C13 C14 1.3900 . ?
C13 C18 1.3900 . ?
C14 C15 1.3900 . ?
C15 C16 1.3900 . ?
C16 C17 1.3900 . ?
C17 C18 1.3900 . ?
C19 C20 1.3900 . ?
C19 C24 1.3900 . ?
C20 C21 1.3900 . ?
C21 C22 1.3900 . ?
C22 C23 1.3900 . ?
C23 C24 1.3900 . ?
C25 C26 1.3900 . ?
C25 C30 1.3900 . ?
C26 C27 1.3900 . ?
C27 C28 1.3900 . ?
C28 C29 1.3900 . ?
C29 C30 1.3900 . ?
C31 C32 1.3900 . ?
C31 C36 1.3900 . ?
C32 C33 1.3900 . ?
C33 C34 1.3900 . ?
C34 C35 1.3900 . ?
C35 C36 1.3900 . ?
C37 C38 1.37(3) . ?
C37 C42 1.43(3) . ?
C38 C39 1.44(3) . ?
C39 C40 1.38(3) . ?
C40 C41 1.36(3) . ?
C41 C42 1.51(4) . ?
C43 C44 1.3900 . ?
C43 C48 1.3900 . ?
C44 C45 1.3900 . ?
C45 C46 1.3900 . ?
C46 C47 1.3900 . ?
C47 C48 1.3900 . ?
C49 C50 1.3900 . ?
C49 C54 1.3900 . ?
C50 C51 1.3900 . ?
C51 C52 1.3900 . ?
C52 C53 1.3900 . ?
C53 C54 1.3900 . ?
C55 C56 1.3900 . ?
C55 C60 1.3900 . ?
C56 C57 1.3900 . ?
C57 C58 1.3900 . ?
C58 C59 1.3900 . ?
C59 C60 1.3900 . ?
C61 C62 1.3900 . ?
C61 C66 1.3900 . ?
C62 C63 1.3900 . ?
C63 C64 1.3900 . ?
C64 C65 1.3900 . ?
C65 C66 1.3900 . ?
C67 C68 1.3900 . ?
C67 C72 1.3900 . ?
C68 C69 1.3900 . ?
C69 C70 1.3900 . ?
C70 C71 1.3900 . ?
C71 C72 1.3900 . ?
C73 C74 1.3900 . ?
C73 C78 1.3900 . ?
C74 C75 1.3900 . ?
C75 C76 1.3900 . ?
C76 C77 1.3900 . ?
C77 C78 1.3900 . ?
C79 C80 1.3900 . ?
C79 C84 1.3900 . ?
C80 C81 1.3900 . ?
C81 C82 1.3900 . ?
C82 C83 1.3900 . ?
C83 C84 1.3900 . ?
C85 C86 1.38(3) . ?
C85 C90 1.47(3) . ?
C86 C87 1.37(3) . ?
C87 C88 1.36(4) . ?
C88 C89 1.47(4) . ?
C89 C90 1.37(4) . ?
C91 C92 1.3900 . ?
C91 C96 1.3900 . ?
C92 C93 1.3900 . ?
C93 C94 1.3900 . ?
C94 C95 1.3900 . ?
C95 C96 1.3900 . ?
C97 C98 1.3900 . ?
C97 C102 1.3900 . ?
C98 C99 1.3900 . ?
C99 C100 1.3900 . ?
C100 C101 1.3900 . ?
C101 C102 1.3900 . ?
C103 C104 1.3900 . ?
C103 C108 1.3900 . ?
C104 C105 1.3900 . ?
C105 C106 1.3900 . ?
C106 C107 1.3900 . ?
C107 C108 1.3900 . ?
C301 C302 1.514(14) . ?
C302 C303 1.3900 . ?
C302 C307 1.3900 . ?
C303 C304 1.3900 . ?
C304 C305 1.3900 . ?
C305 C306 1.3900 . ?
C305 C308 1.485(5) . ?
C306 C307 1.3900 . ?
C309 C310 1.513(13) . ?
C310 C311 1.3900 . ?
C310 C315 1.3900 . ?
C311 C312 1.3900 . ?
C312 C313 1.3900 . ?
C313 C314 1.3900 . ?
C313 C316 1.511(14) . ?
C314 C315 1.3900 . ?
C317 C318 1.485(13) . ?
C318 C319 1.3900 . ?
C318 C323 1.3900 . ?
C319 C320 1.3900 . ?
C320 C321 1.3900 . ?
C321 C322 1.3900 . ?
C321 C324 1.502(13) . ?
C322 C323 1.3900 . ?
N1 C325 1.3900 . ?
N1 C329 1.3900 . ?
C325 C326 1.3900 . ?
C326 C327 1.3900 . ?
C327 C328 1.3900 . ?
C328 C329 1.3900 . ?
N2 C330 1.3900 . ?
N2 C334 1.3900 . ?
C330 C331 1.3900 . ?
C331 C332 1.3900 . ?
C332 C333 1.3900 . ?
C333 C334 1.3900 . ?
N3 C335 1.3900 . ?
N3 C339 1.3900 . ?
C335 C336 1.3900 . ?
C336 C337 1.3900 . ?
C337 C338 1.3900 . ?
C338 C339 1.3900 . ?
N4 C340 1.3900 . ?
N4 C344 1.3900 . ?
C340 C341 1.3900 . ?
C341 C342 1.3900 . ?
C342 C343 1.3900 . ?
C343 C344 1.3900 . ?
N5 C345 1.3900 . ?
N5 C349 1.3900 . ?
C345 C346 1.3900 . ?
C346 C347 1.3900 . ?
C347 C348 1.3900 . ?
C348 C349 1.3900 . ?
N6 C350 1.3900 . ?
N6 C354 1.3900 . ?
C350 C351 1.3900 . ?
C351 C352 1.3900 . ?
C352 C353 1.3900 . ?
C353 C354 1.3900 . ?
Rh7 C128 2.044(10) . ?
Rh7 O13 2.115(15) . ?
Rh7 O17 2.118(15) . ?
Rh7 P7 2.199(6) . ?
Rh7 N7 2.237(12) . ?
Rh7 Rh8 2.549(2) . ?
Rh8 C110 2.052(11) . ?
Rh8 O14 2.121(13) . ?
Rh8 O18 2.152(14) . ?
Rh8 P8 2.214(6) . ?
Rh8 N8 2.277(15) . ?
Rh9 C164 2.033(10) . ?
Rh9 O21 2.144(13) . ?
Rh9 O15 2.184(14) . ?
Rh9 P9 2.203(6) . ?
Rh9 N9 2.282(13) . ?
Rh9 Rh10 2.556(2) . ?
Rh10 C146 2.050(11) . ?
Rh10 O22 2.140(15) . ?
Rh10 O16 2.149(14) . ?
Rh10 P10 2.192(6) . ?
Rh10 N10 2.241(16) . ?
Rh11 C200 2.066(11) . ?
Rh11 O19 2.115(13) . ?
Rh11 O23 2.191(13) . ?
Rh11 P11 2.205(6) . ?
Rh11 N11 2.297(14) . ?
Rh11 Rh12 2.533(2) . ?
Rh12 C182 2.027(11) . ?
Rh12 O24 2.094(14) . ?
Rh12 P12 2.195(5) . ?
Rh12 O20 2.196(14) . ?
Rh12 N12 2.269(12) . ?
P7 C109 1.791(12) . ?
P7 C121 1.851(16) . ?
P7 C115 1.866(13) . ?
P8 C127 1.803(12) . ?
P8 C133 1.812(17) . ?
P8 C139 1.813(17) . ?
P9 C145 1.775(13) . ?
P9 C157 1.823(14) . ?
P9 C151 1.881(14) . ?
P10 C163 1.779(13) . ?
P10 C175 1.813(15) . ?
P10 C169 1.846(14) . ?
P11 C193 1.788(14) . ?
P11 C181 1.800(13) . ?
P11 C187 1.881(14) . ?
P12 C205 1.76(2) . ?
P12 C199 1.803(13) . ?
P12 C211 1.82(2) . ?
O13 C401 1.27(3) . ?
O14 C401 1.33(3) . ?
O15 C408 1.22(3) . ?
O16 C408 1.30(3) . ?
O17 C409 1.20(3) . ?
O18 C409 1.35(3) . ?
O19 C416 1.29(2) . ?
O20 C416 1.25(2) . ?
O21 C417 1.27(2) . ?
O22 C417 1.30(2) . ?
O23 C424 1.23(3) . ?
O24 C424 1.29(3) . ?
C109 C110 1.3900 . ?
C109 C114 1.3900 . ?
C110 C111 1.3900 . ?
C111 C112 1.3900 . ?
C112 C113 1.3900 . ?
C113 C114 1.3900 . ?
C115 C116 1.3900 . ?
C115 C120 1.3900 . ?
C116 C117 1.3900 . ?
C117 C118 1.3900 . ?
C118 C119 1.3900 . ?
C119 C120 1.3900 . ?
C121 C122 1.3900 . ?
C121 C126 1.3900 . ?
C122 C123 1.3900 . ?
C123 C124 1.3900 . ?
C124 C125 1.3900 . ?
C125 C126 1.3900 . ?
C127 C128 1.3900 . ?
C127 C132 1.3900 . ?
C128 C129 1.3900 . ?
C129 C130 1.3900 . ?
C130 C131 1.3900 . ?
C131 C132 1.3900 . ?
C133 C134 1.3900 . ?
C133 C138 1.3900 . ?
C134 C135 1.3900 . ?
C135 C136 1.3900 . ?
C136 C137 1.3900 . ?
C137 C138 1.3900 . ?
C139 C140 1.3900 . ?
C139 C144 1.3900 . ?
C140 C141 1.3900 . ?
C141 C142 1.3900 . ?
C142 C143 1.3900 . ?
C143 C144 1.3900 . ?
C145 C146 1.3900 . ?
C145 C150 1.3900 . ?
C146 C147 1.3900 . ?
C147 C148 1.3900 . ?
C148 C149 1.3900 . ?
C149 C150 1.3900 . ?
C151 C152 1.3900 . ?
C151 C156 1.3900 . ?
C152 C153 1.3900 . ?
C153 C154 1.3900 . ?
C154 C155 1.3900 . ?
C155 C156 1.3900 . ?
C157 C158 1.3900 . ?
C157 C162 1.3900 . ?
C158 C159 1.3900 . ?
C159 C160 1.3900 . ?
C160 C161 1.3900 . ?
C161 C162 1.3900 . ?
C163 C164 1.3900 . ?
C163 C168 1.3900 . ?
C164 C165 1.3900 . ?
C165 C166 1.3900 . ?
C166 C167 1.3900 . ?
C167 C168 1.3900 . ?
C169 C170 1.3900 . ?
C169 C174 1.3900 . ?
C170 C171 1.3900 . ?
C171 C172 1.3900 . ?
C172 C173 1.3900 . ?
C173 C174 1.3900 . ?
C175 C176 1.3900 . ?
C175 C180 1.3900 . ?
C176 C177 1.3900 . ?
C177 C178 1.3900 . ?
C178 C179 1.3900 . ?
C179 C180 1.3900 . ?
C181 C182 1.3900 . ?
C181 C186 1.3900 . ?
C182 C183 1.3900 . ?
C183 C184 1.3900 . ?
C184 C185 1.3900 . ?
C185 C186 1.3900 . ?
C187 C188 1.3900 . ?
C187 C192 1.3900 . ?
C188 C189 1.3900 . ?
C189 C190 1.3900 . ?
C190 C191 1.3900 . ?
C191 C192 1.3900 . ?
C193 C194 1.3900 . ?
C193 C198 1.3900 . ?
C194 C195 1.3900 . ?
C195 C196 1.3900 . ?
C196 C197 1.3900 . ?
C197 C198 1.3900 . ?
C199 C200 1.3900 . ?
C199 C204 1.3900 . ?
C200 C201 1.3900 . ?
C201 C202 1.3900 . ?
C202 C203 1.3900 . ?
C203 C204 1.3900 . ?
C205 C206 1.42(3) . ?
C205 C210 1.44(4) . ?
C206 C207 1.41(3) . ?
C207 C208 1.42(4) . ?
C208 C209 1.37(4) . ?
C209 C210 1.38(4) . ?
C211 C212 1.32(3) . ?
C211 C216 1.45(3) . ?
C212 C213 1.36(4) . ?
C213 C214 1.34(4) . ?
C214 C215 1.47(4) . ?
C215 C216 1.34(4) . ?
C401 C402 1.470(17) . ?
C402 C403 1.35(3) . ?
C402 C407 1.40(3) . ?
C403 C404 1.36(4) . ?
C404 C405 1.40(3) . ?
C405 C406 1.30(3) . ?
C405 C408 1.464(16) . ?
C406 C407 1.38(3) . ?
C409 C410 1.460(16) . ?
C410 C411 1.3900 . ?
C410 C415 1.3900 . ?
C411 C412 1.3900 . ?
C412 C413 1.3900 . ?
C413 C414 1.3900 . ?
C413 C416 1.490(15) . ?
C414 C415 1.3900 . ?
C417 C418 1.468(16) . ?
C418 C423 1.34(3) . ?
C418 C419 1.47(3) . ?
C419 C420 1.43(3) . ?
C420 C421 1.26(3) . ?
C421 C422 1.39(3) . ?
C421 C424 1.464(17) . ?
C422 C423 1.35(4) . ?
N7 C425 1.3900 . ?
N7 C429 1.3900 . ?
C425 C426 1.3900 . ?
C426 C427 1.3900 . ?
C427 C428 1.3900 . ?
C428 C429 1.3900 . ?
N8 C430 1.3900 . ?
N8 C434 1.3900 . ?
C430 C431 1.3900 . ?
C431 C432 1.3900 . ?
C432 C433 1.3900 . ?
C433 C434 1.3900 . ?
N9 C435 1.3900 . ?
N9 C439 1.3900 . ?
C435 C436 1.3900 . ?
C436 C437 1.3900 . ?
C437 C438 1.3900 . ?
C438 C439 1.3900 . ?
N10 C440 1.3900 . ?
N10 C444 1.3900 . ?
C440 C441 1.3900 . ?
C441 C442 1.3900 . ?
C442 C443 1.3900 . ?
C443 C444 1.3900 . ?
N11 C445 1.3900 . ?
N11 C449 1.3900 . ?
C445 C446 1.3900 . ?
C446 C447 1.3900 . ?
C447 C448 1.3900 . ?
C448 C449 1.3900 . ?
N12 C450 1.3900 . ?
N12 C454 1.3900 . ?
C450 C451 1.3900 . ?
C451 C452 1.3900 . ?
C452 C453 1.3900 . ?
C453 C454 1.3900 . ?
C1S Cl1 1.70(4) . ?
C1S Cl2 1.81(4) . ?
C2S Cl3 1.758(10) . ?
C2S Cl4 1.759(10) . ?
C3S Cl6 1.65(3) . ?
C3S Cl5 1.77(3) . ?
C4S Cl7 1.59(4) . ?
C4S Cl8 1.78(4) . ?
C5S Cl9 1.62(4) . ?
C5S Cl10 1.82(4) . ?
C6S Cl11 1.64(5) . ?
C6S Cl12 1.73(5) . ?
C7S Cl13 1.52(5) . ?
C7S Cl14 1.96(6) . ?
C8S Cl1C 1.66(5) . ?
C8S Cl1B 1.758(10) . ?
C8S Cl1A 1.765(10) . ?
C8S Cl15 1.768(10) . ?
C9S Cl17 1.762(7) . ?
C9S Cl18 1.763(7) . ?
C10S Cl19 1.70(5) . ?
C10S Cl20 1.70(5) . ?
C11S Cl21 1.47(5) . ?
C11S Cl22 1.82(6) . ?
C12S Cl24 1.63(5) . ?
C12S Cl23 1.88(6) . ?
C13S Cl26 1.74(5) . ?
C13S Cl25 1.96(5) . ?
C14S Cl28 1.755(10) . ?
C14S Cl27 1.756(10) . ?
C15S Cl29 1.759(7) . ?
C15S Cl30 1.762(7) . ?
C16S Cl32 1.756(10) . ?
C16S Cl31 1.759(10) . ?
C21S O1S 1.34(5) . ?
C26S O3S 1.36(5) . ?

loop_
_geom_torsion_atom_site_label_1
_geom_torsion_atom_site_label_2
_geom_torsion_atom_site_label_3
_geom_torsion_atom_site_label_4
_geom_torsion
_geom_torsion_site_symmetry_1
_geom_torsion_site_symmetry_2
_geom_torsion_site_symmetry_3
_geom_torsion_site_symmetry_4
_geom_torsion_publ_flag
P1 Rh1 Rh2 P2 -75.3(2) . . . . ?
P3 Rh3 Rh4 P4 -94.6(2) . . . . ?
P5 Rh5 Rh6 P6 -103.2(2) . . . . ?
P7 Rh7 Rh8 P8 -94.9(2) . . . . ?
P9 Rh9 Rh10 P10 -102.6(2) . . . . ?
P11 Rh11 Rh12 P12 -77.0(2) . . . . ?
C20 Rh1 Rh2 C2 118.7(6) . . . . ?
C56 Rh3 Rh4 C38 87.3(8) . . . . ?
C92 Rh5 Rh6 C74 76.0(5) . . . . ?
C128 Rh7 Rh8 C110 86.1(6) . . . . ?
C164 Rh9 Rh10 C146 75.1(6) . . . . ?
C200 Rh11 Rh12 C182 117.0(7) . . . . ?
P1 Rh1 Rh2 C2 18.9(4) . . . . ?
P3 Rh3 Rh4 C38 -5.4(7) . . . . ?
P5 Rh5 Rh6 C74 -13.2(4) . . . . ?
P7 Rh7 Rh8 C110 -4.2(5) . . . . ?
P9 Rh9 Rh10 C146 -14.9(5) . . . . ?
P11 Rh11 Rh12 C182 19.1(5) . . . . ?
C20 Rh1 Rh2 P2 24.5(4) . . . . ?
C56 Rh3 Rh4 P4 -1.9(5) . . . . ?
C92 Rh5 Rh6 P6 -14.0(4) . . . . ?
C128 Rh7 Rh8 P8 -4.6(5) . . . . ?
C164 Rh9 Rh10 P10 -12.6(5) . . . . ?
C200 Rh11 Rh12 P12 20.9(5) . . . . ?
O1 Rh1 Rh2 O2 15.6(5) . . . . ?
O5 Rh1 Rh2 O6 14.3(5) . . . . ?
O3 Rh3 Rh4 O4 -13.2(5) . . . . ?
O9 Rh3 Rh4 O10 -13.8(5) . . . . ?
O7 Rh5 Rh6 O8 -17.8(5) . . . . ?
O11 Rh5 Rh6 O12 -14.9(5) . . . . ?
O13 Rh7 Rh8 O14 -12.8(7) . . . . ?
O17 Rh7 Rh8 O18 -10.9(5) . . . . ?
O15 Rh9 Rh10 O16 -18.8(5) . . . . ?
O21 Rh9 Rh10 O22 -17.3(5) . . . . ?
O19 Rh11 Rh12 O20 16.1(5) . . . . ?
O23 Rh11 Rh12 O24 13.5(6) . . . . ?
